data_2237545
loop_
_publ_author_name
'Venkatraman, Ramaiyer'
'Ruddock, Kleopatra D.'
'Das, Himangshu S.'
'Hossain, Md. Alamgir'
'Fronczek, Frank R.'

_publ_section_title
;
 Chlorido{4-ethyl-1-[1-(pyrazin-2-yl)ethylidene]thiosemicabazidato-\k<i>S</i>}bis(triphenylphosphane-\k<i>P</i>)silver(I)
;
_journal_coeditor_code RK2386
_journal_issue 3
_journal_name_full 'Acta Crystallographica Section E'
_journal_page_first m137
_journal_page_last m138
_journal_paper_doi 10.1107/S1600536813003152
_journal_volume 69
_journal_year 2013
_chemical_formula_iupac '[Ag (C9 H13 N5 S) Cl (C18 H15 P)2]'
_chemical_formula_moiety 'C45 H43 Ag Cl N5 P2 S'
_chemical_formula_sum 'C45 H43 Ag Cl N5 P2 S'
_chemical_formula_weight 891.17
_chemical_name_systematic
Chlorido{4-ethyl-1-[1-(pyrazin-2-yl)ethylidene]thiosemicabazidato-\k<i>S</i>}bis(triphenylphosphane-\k<i>P</i>)silver(I)
_space_group_IT_number 4
_symmetry_cell_setting monoclinic
_symmetry_space_group_name_Hall 'P 2yb'
_symmetry_space_group_name_H-M 'P 1 21 1'
_atom_sites_solution_hydrogens geom
_atom_sites_solution_primary direct
_atom_sites_solution_secondary difmap
_audit_creation_method SHELXL97
_cell_angle_alpha 90
_cell_angle_beta 98.029(5)
_cell_angle_gamma 90
_cell_formula_units_Z 8
_cell_length_a 12.0640(5)
_cell_length_b 31.810(2)
_cell_length_c 21.9207(15)
_cell_measurement_reflns_used 28230
_cell_measurement_temperature 90.0(5)
_cell_measurement_theta_max 32.5
_cell_measurement_theta_min 2.5
_cell_volume 8329.7(9)
_computing_cell_refinement '<i>SCALEPACK</i> (Otwinowski & Minor, 1997)'
_computing_data_collection '<i>COLLECT</i> (Nonius, 2000)'
_computing_data_reduction '<i>DENZO</i> and <i>SCALEPACK</i> (Otwinowski & Minor, 1997)'
_computing_molecular_graphics '<i>ORTEP-3 for Windows</i> (Farrugia, 2012)'
_computing_publication_material '<i>SHELXH</i> (Sheldrick, 2008)'
_computing_structure_refinement '<i>SHELXH</i> (Sheldrick, 2008)'
_computing_structure_solution '<i>SIR97</i> (Altomare <i>et al.</i>, 1999)'
_diffrn_ambient_temperature 90.0(5)
_diffrn_measured_fraction_theta_full 0.998
_diffrn_measured_fraction_theta_max 0.956
_diffrn_measurement_device_type 'Nonius KappaCCD diffractometer with Oxford Cryostream system'
_diffrn_measurement_method '\w- and \f-scans'
_diffrn_radiation_monochromator graphite
_diffrn_radiation_source 'fine--focus sealed tube'
_diffrn_radiation_type 'Mo K\a'
_diffrn_radiation_wavelength 0.71073
_diffrn_reflns_av_R_equivalents 0.055
_diffrn_reflns_av_sigmaI/netI 0.0451
_diffrn_reflns_limit_h_max 18
_diffrn_reflns_limit_h_min -18
_diffrn_reflns_limit_k_max 48
_diffrn_reflns_limit_k_min -46
_diffrn_reflns_limit_l_max 32
_diffrn_reflns_limit_l_min -32
_diffrn_reflns_number 138032
_diffrn_reflns_theta_full 25.0
_diffrn_reflns_theta_max 32.6
_diffrn_reflns_theta_min 2.5
_diffrn_standards_number 0
_exptl_absorpt_coefficient_mu 0.714
_exptl_absorpt_correction_T_max 0.870
_exptl_absorpt_correction_T_min 0.831
_exptl_absorpt_correction_type multi-scan
_exptl_absorpt_process_details '(<i>DENZO</i> and <i>SCALEPACK</i>; Otwinowski & Minor, 1997)'
_exptl_crystal_colour colourless
_exptl_crystal_density_diffrn 1.421
_exptl_crystal_density_method 'not measured'
_exptl_crystal_description block
_exptl_crystal_F_000 3664
_exptl_crystal_size_max 0.27
_exptl_crystal_size_mid 0.22
_exptl_crystal_size_min 0.20
_refine_diff_density_max 1.03
_refine_diff_density_min -0.85
_refine_ls_abs_structure_details 'Flack (1983), 25,519 Friedel pairs'
_refine_ls_abs_structure_Flack 0.382(11)
_refine_ls_extinction_method none
_refine_ls_goodness_of_fit_ref 1.034
_refine_ls_hydrogen_treatment mixed
_refine_ls_matrix_type full
_refine_ls_number_parameters 2007
_refine_ls_number_reflns 54942
_refine_ls_number_restraints 9
_refine_ls_restrained_S_all 1.034
_refine_ls_R_factor_all 0.060
_refine_ls_R_factor_gt 0.042
_refine_ls_shift/su_max 0.002
_refine_ls_shift/su_mean 0.000
_refine_ls_structure_factor_coef Fsqd
_refine_ls_weighting_details 'calc w=1/[\s^2^(Fo^2^)+(0.0471P)^2^+3.4676P] where P=(Fo^2^+2Fc^2^)/3'
_refine_ls_weighting_scheme calc
_refine_ls_wR_factor_gt 0.094
_refine_ls_wR_factor_ref 0.103
_reflns_number_gt 44399
_reflns_number_total 54942
_reflns_threshold_expression I>2\s(I)
_cod_data_source_file rk2386.cif
_cod_data_source_block I
_cod_original_sg_symbol_H-M 'P 21'
_cod_database_code 2237545
_cod_database_fobs_code 2237545

loop_
_symmetry_equiv_pos_as_xyz
'x, y, z'
'-x, y+1/2, -z'

loop_
_atom_site_type_symbol
_atom_site_label
_atom_site_fract_x
_atom_site_fract_y
_atom_site_fract_z
_atom_site_U_iso_or_equiv
_atom_site_adp_type
_atom_site_calc_flag
_atom_site_refinement_flags
_atom_site_occupancy
_atom_site_symmetry_multiplicity
Ag Ag1 0.723632(16) 0.688036(7) 0.820344(9) 0.01593(5) Uani d . 1 1
Cl Cl1 0.86926(6) 0.65407(2) 0.90391(3) 0.01736(14) Uani d . 1 1
N N1 0.7674(2) 0.57932(9) 0.80150(12) 0.0178(5) Uani d D 1 1
H H1N 0.803(3) 0.6002(8) 0.8216(14) 0.021 Uiso d D 1 1
N N2 0.8198(2) 0.55463(9) 0.76375(13) 0.0172(5) Uani d . 1 1
N N3 0.5999(2) 0.56061(9) 0.74491(12) 0.0185(5) Uani d D 1 1
H H3N 0.639(3) 0.5417(9) 0.7287(16) 0.022 Uiso d D 1 1
N N4 1.0907(2) 0.52049(10) 0.74080(14) 0.0232(6) Uani d . 1 1
N N5 0.9582(2) 0.47812(10) 0.64508(13) 0.0217(6) Uani d . 1 1
P P1 0.59953(6) 0.74435(3) 0.84917(4) 0.01490(15) Uani d . 1 1
P P2 0.78028(6) 0.69445(3) 0.71589(3) 0.01796(15) Uani d . 1 1
S S1 0.59041(6) 0.62016(3) 0.83052(4) 0.01636(14) Uani d . 1 1
C C1 0.6544(2) 0.58431(10) 0.78917(13) 0.0147(5) Uani d . 1 1
C C2 0.9254(2) 0.54798(10) 0.77890(14) 0.0161(6) Uani d . 1 1
C C3 0.9931(3) 0.56410(12) 0.83686(16) 0.0219(7) Uani d . 1 1
H H3A 0.9773 0.5940 0.8417 0.033 Uiso calc R 1 1
H H3B 1.0729 0.5603 0.8344 0.033 Uiso calc R 1 1
H H3C 0.9732 0.5485 0.8723 0.033 Uiso calc R 1 1
C C4 0.9783(2) 0.52177(10) 0.73496(15) 0.0162(6) Uani d . 1 1
C C5 1.1349(3) 0.49938(12) 0.69781(17) 0.0276(8) Uani d . 1 1
H H5 1.2141 0.4982 0.7004 0.033 Uiso calc R 1 1
C C6 1.0700(3) 0.47899(11) 0.64920(16) 0.0237(7) Uani d . 1 1
H H6 1.1056 0.4655 0.6185 0.028 Uiso calc R 1 1
C C7 0.9139(3) 0.49924(11) 0.68781(15) 0.0182(6) Uani d . 1 1
H H7 0.8349 0.4991 0.6864 0.022 Uiso calc R 1 1
C C8 0.4778(2) 0.56112(12) 0.72850(16) 0.0244(7) Uani d . 1 1
H H8A 0.4581 0.5491 0.6867 0.029 Uiso calc R 1 1
H H8B 0.4514 0.5906 0.7272 0.029 Uiso calc R 1 1
C C9 0.4185(3) 0.53695(13) 0.77261(18) 0.0375(9) Uani d . 1 1
H H9A 0.3375 0.5386 0.7597 0.056 Uiso calc R 1 1
H H9B 0.4369 0.5489 0.8140 0.056 Uiso calc R 1 1
H H9C 0.4422 0.5075 0.7731 0.056 Uiso calc R 1 1
C C10 0.6477(2) 0.79894(10) 0.85914(13) 0.0163(6) Uani d . 1 1
C C11 0.7392(2) 0.81151(9) 0.83082(13) 0.0205(6) Uani d . 1 1
H H11 0.7782 0.7916 0.8094 0.025 Uiso calc R 1 1
C C12 0.7730(2) 0.85361(9) 0.83422(14) 0.0231(6) Uani d . 1 1
H H12 0.8353 0.8624 0.8153 0.028 Uiso calc R 1 1
C C13 0.7158(3) 0.88233(11) 0.86504(14) 0.0245(7) Uani d . 1 1
H H13 0.7375 0.9111 0.8661 0.029 Uiso calc R 1 1
C C14 0.6270(3) 0.86977(9) 0.89457(14) 0.0259(6) Uani d . 1 1
H H14 0.5892 0.8897 0.9165 0.031 Uiso calc R 1 1
C C15 0.5932(2) 0.82786(9) 0.89200(13) 0.0226(6) Uani d . 1 1
H H15 0.5330 0.8191 0.9127 0.027 Uiso calc R 1 1
C C16 0.5438(2) 0.73372(9) 0.92063(13) 0.0181(6) Uani d . 1 1
C C17 0.4305(3) 0.73699(9) 0.92650(14) 0.0255(6) Uani d . 1 1
H H17 0.3782 0.7452 0.8921 0.031 Uiso calc R 1 1
C C18 0.3938(3) 0.72836(10) 0.98251(16) 0.0324(7) Uani d . 1 1
H H18 0.3164 0.7301 0.9861 0.039 Uiso calc R 1 1
C C19 0.4705(3) 0.71709(10) 1.03343(16) 0.0362(8) Uani d . 1 1
H H19 0.4456 0.7119 1.0720 0.043 Uiso calc R 1 1
C C20 0.5821(4) 0.71342(13) 1.02790(18) 0.0390(9) Uani d . 1 1
H H20 0.6344 0.7059 1.0627 0.047 Uiso calc R 1 1
C C21 0.6185(3) 0.72077(12) 0.97114(15) 0.0313(8) Uani d . 1 1
H H21 0.6951 0.7169 0.9670 0.038 Uiso calc R 1 1
C C22 0.4748(2) 0.74862(10) 0.79088(13) 0.0187(6) Uani d . 1 1
C C23 0.4369(3) 0.78667(10) 0.76388(14) 0.0283(7) Uani d . 1 1
H H23 0.4757 0.8120 0.7758 0.034 Uiso calc R 1 1
C C24 0.3418(3) 0.78747(10) 0.71930(16) 0.0351(8) Uani d . 1 1
H H24 0.3160 0.8135 0.7013 0.042 Uiso calc R 1 1
C C25 0.2852(3) 0.75088(11) 0.70126(15) 0.0313(7) Uani d . 1 1
H H25 0.2206 0.7517 0.6711 0.038 Uiso calc R 1 1
C C26 0.3230(3) 0.71324(10) 0.72730(15) 0.0275(7) Uani d . 1 1
H H26 0.2838 0.6880 0.7153 0.033 Uiso calc R 1 1
C C27 0.4186(2) 0.71185(10) 0.77124(14) 0.0237(6) Uani d . 1 1
H H27 0.4454 0.6856 0.7878 0.028 Uiso calc R 1 1
C C28 0.9007(3) 0.66345(10) 0.70072(15) 0.0184(6) Uani d . 1 1
C C29 0.9094(3) 0.64519(11) 0.64350(15) 0.0203(6) Uani d . 1 1
H H29 0.8501 0.6484 0.6104 0.024 Uiso calc R 1 1
C C30 1.0044(3) 0.62231(11) 0.63466(16) 0.0232(7) Uani d . 1 1
H H30 1.0089 0.6095 0.5959 0.028 Uiso calc R 1 1
C C31 1.0919(3) 0.61826(12) 0.68209(16) 0.0244(7) Uani d . 1 1
H H31 1.1575 0.6034 0.6755 0.029 Uiso calc R 1 1
C C32 1.0845(3) 0.63581(13) 0.73915(17) 0.0260(7) Uani d . 1 1
H H32 1.1449 0.6329 0.7717 0.031 Uiso calc R 1 1
C C33 0.9888(3) 0.65777(11) 0.74910(15) 0.0228(6) Uani d . 1 1
H H33 0.9830 0.6689 0.7887 0.027 Uiso calc R 1 1
C C34 0.6669(2) 0.68237(10) 0.65440(13) 0.0210(6) Uani d . 1 1
C C35 0.5753(3) 0.66037(11) 0.66935(14) 0.0266(7) Uani d . 1 1
H H35 0.5752 0.6511 0.7105 0.032 Uiso calc R 1 1
C C36 0.4834(3) 0.65156(12) 0.62534(15) 0.0331(8) Uani d . 1 1
H H36 0.4211 0.6368 0.6368 0.040 Uiso calc R 1 1
C C37 0.4826(3) 0.66418(10) 0.56546(14) 0.0280(7) Uani d . 1 1
H H37 0.4201 0.6580 0.5354 0.034 Uiso calc R 1 1
C C38 0.5734(3) 0.68602(10) 0.54892(13) 0.0258(6) Uani d . 1 1
H H38 0.5728 0.6949 0.5075 0.031 Uiso calc R 1 1
C C39 0.6650(3) 0.69486(10) 0.59258(13) 0.0235(6) Uani d . 1 1
H H39 0.7272 0.7095 0.5807 0.028 Uiso calc R 1 1
C C40 0.8220(3) 0.74817(10) 0.69748(14) 0.0248(7) Uani d . 1 1
C C41 0.9313(3) 0.76130(11) 0.71415(16) 0.0302(7) Uani d . 1 1
H H41 0.9865 0.7417 0.7312 0.036 Uiso calc R 1 1
C C42 0.9613(4) 0.80336(12) 0.70605(18) 0.0384(9) Uani d . 1 1
H H42 1.0362 0.8122 0.7186 0.046 Uiso calc R 1 1
C C43 0.8836(4) 0.83164(12) 0.68024(19) 0.0479(11) Uani d . 1 1
H H43 0.9046 0.8600 0.6743 0.057 Uiso calc R 1 1
C C44 0.7730(4) 0.81873(11) 0.66248(19) 0.0486(10) Uani d . 1 1
H H44 0.7189 0.8382 0.6439 0.058 Uiso calc R 1 1
C C45 0.7420(3) 0.77722(11) 0.67199(16) 0.0354(8) Uani d . 1 1
H H45 0.6663 0.7687 0.6611 0.042 Uiso calc R 1 1
Ag Ag2 0.224068(16) 0.688496(6) 0.323769(9) 0.01375(4) Uani d . 1 1
Cl Cl2 0.36640(6) 0.65160(2) 0.40620(3) 0.01616(14) Uani d . 1 1
N N6 0.2600(2) 0.57945(9) 0.30150(12) 0.0164(5) Uani d D 1 1
H H6N 0.297(2) 0.6001(8) 0.3217(14) 0.020 Uiso d D 1 1
N N7 0.3116(2) 0.55402(9) 0.26416(13) 0.0161(5) Uani d . 1 1
N N8 0.0918(2) 0.56014(9) 0.24624(12) 0.0180(5) Uani d D 1 1
H H8N 0.129(3) 0.5404(9) 0.2313(16) 0.022 Uiso d D 1 1
N N9 0.5816(2) 0.51946(9) 0.24039(14) 0.0211(6) Uani d . 1 1
N N10 0.4469(2) 0.47841(10) 0.14338(13) 0.0218(6) Uani d . 1 1
P P3 0.09628(6) 0.74264(3) 0.35680(4) 0.01405(15) Uani d . 1 1
P P4 0.29648(6) 0.69742(2) 0.22380(3) 0.01487(15) Uani d . 1 1
S S2 0.08349(6) 0.62324(3) 0.32583(4) 0.01625(14) Uani d . 1 1
C C46 0.1472(2) 0.58511(10) 0.28866(14) 0.0144(5) Uani d . 1 1
C C47 0.4171(2) 0.54722(10) 0.27876(14) 0.0156(6) Uani d . 1 1
C C48 0.4871(2) 0.56431(11) 0.33545(15) 0.0188(6) Uani d . 1 1
H H48A 0.4723 0.5944 0.3391 0.028 Uiso calc R 1 1
H H48B 0.5665 0.5600 0.3323 0.028 Uiso calc R 1 1
H H48C 0.4680 0.5496 0.3719 0.028 Uiso calc R 1 1
C C49 0.4690(2) 0.52074(10) 0.23486(15) 0.0157(6) Uani d . 1 1
C C50 0.6249(3) 0.49865(12) 0.19625(17) 0.0260(7) Uani d . 1 1
H H50 0.7040 0.4969 0.1986 0.031 Uiso calc R 1 1
C C51 0.5589(3) 0.47956(11) 0.14714(16) 0.0233(7) Uani d . 1 1
H H51 0.5938 0.4670 0.1154 0.028 Uiso calc R 1 1
C C52 0.4034(3) 0.49866(11) 0.18741(15) 0.0185(6) Uani d . 1 1
H H52 0.3246 0.4982 0.1868 0.022 Uiso calc R 1 1
C C53 -0.0295(2) 0.56230(11) 0.22756(15) 0.0228(6) Uani d . 1 1
H H53A -0.0479 0.5494 0.1863 0.027 Uiso calc R 1 1
H H53B -0.0524 0.5922 0.2242 0.027 Uiso calc R 1 1
C C54 -0.0952(3) 0.54061(12) 0.27121(17) 0.0332(8) Uani d . 1 1
H H54A -0.1753 0.5434 0.2564 0.050 Uiso calc R 1 1
H H54B -0.0784 0.5534 0.3121 0.050 Uiso calc R 1 1
H H54C -0.0750 0.5108 0.2737 0.050 Uiso calc R 1 1
C C55 -0.0384(2) 0.73692(9) 0.30721(14) 0.0174(6) Uani d . 1 1
C C56 -0.0344(2) 0.72546(10) 0.24668(14) 0.0248(6) Uani d . 1 1
H H56 0.0361 0.7206 0.2334 0.030 Uiso calc R 1 1
C C57 -0.1311(2) 0.72104(11) 0.20526(14) 0.0272(7) Uani d . 1 1
H H57 -0.1264 0.7135 0.1638 0.033 Uiso calc R 1 1
C C58 -0.2340(2) 0.72749(11) 0.22384(14) 0.0266(7) Uani d . 1 1
H H58 -0.3004 0.7248 0.1952 0.032 Uiso calc R 1 1
C C59 -0.2400(2) 0.73806(10) 0.28518(14) 0.0274(7) Uani d . 1 1
H H59 -0.3109 0.7421 0.2985 0.033 Uiso calc R 1 1
C C60 -0.1427(2) 0.74268(9) 0.32665(13) 0.0217(6) Uani d . 1 1
H H60 -0.1471 0.7498 0.3683 0.026 Uiso calc R 1 1
C C61 0.1279(2) 0.79871(10) 0.35066(13) 0.0156(6) Uani d . 1 1
C C62 0.0583(2) 0.82645(9) 0.31367(13) 0.0181(5) Uani d . 1 1
H H62 -0.0088 0.8165 0.2903 0.022 Uiso calc R 1 1
C C63 0.0874(2) 0.86885(9) 0.31104(14) 0.0214(6) Uani d . 1 1
H H63 0.0398 0.8878 0.2862 0.026 Uiso calc R 1 1
C C64 0.1865(2) 0.88337(10) 0.34501(13) 0.0211(6) Uani d . 1 1
H H64 0.2060 0.9123 0.3438 0.025 Uiso calc R 1 1
C C65 0.2558(2) 0.85580(9) 0.38011(13) 0.0211(6) Uani d . 1 1
H H65 0.3239 0.8657 0.4025 0.025 Uiso calc R 1 1
C C66 0.2272(2) 0.81349(9) 0.38338(13) 0.0192(5) Uani d . 1 1
H H66 0.2758 0.7947 0.4080 0.023 Uiso calc R 1 1
C C67 0.0663(2) 0.73918(10) 0.43656(13) 0.0177(6) Uani d . 1 1
C C68 0.0057(2) 0.77009(10) 0.46254(14) 0.0230(6) Uani d . 1 1
H H68 -0.0214 0.7938 0.4387 0.028 Uiso calc R 1 1
C C69 -0.0156(2) 0.76655(10) 0.52343(14) 0.0254(6) Uani d . 1 1
H H69 -0.0585 0.7873 0.5406 0.030 Uiso calc R 1 1
C C70 0.0269(3) 0.73231(11) 0.55850(15) 0.0296(7) Uani d . 1 1
H H70 0.0122 0.7294 0.5998 0.035 Uiso calc R 1 1
C C71 0.0904(3) 0.70249(12) 0.53351(16) 0.0299(8) Uani d . 1 1
H H71 0.1204 0.6794 0.5580 0.036 Uiso calc R 1 1
C C72 0.1110(3) 0.70583(10) 0.47272(15) 0.0223(6) Uani d . 1 1
H H72 0.1555 0.6853 0.4561 0.027 Uiso calc R 1 1
C C73 0.4135(2) 0.66460(10) 0.20850(14) 0.0164(6) Uani d . 1 1
C C74 0.5058(2) 0.66061(11) 0.25459(14) 0.0210(6) Uani d . 1 1
H H74 0.5047 0.6736 0.2935 0.025 Uiso calc R 1 1
C C75 0.5991(3) 0.63762(12) 0.24352(16) 0.0244(7) Uani d . 1 1
H H75 0.6627 0.6359 0.2743 0.029 Uiso calc R 1 1
C C76 0.5992(3) 0.61724(11) 0.18774(16) 0.0229(7) Uani d . 1 1
H H76 0.6630 0.6015 0.1804 0.028 Uiso calc R 1 1
C C77 0.5069(3) 0.61954(11) 0.14251(15) 0.0218(6) Uani d . 1 1
H H77 0.5067 0.6048 0.1048 0.026 Uiso calc R 1 1
C C78 0.4146(3) 0.64344(11) 0.15252(15) 0.0180(6) Uani d . 1 1
H H78 0.3518 0.6454 0.1212 0.022 Uiso calc R 1 1
C C79 0.3445(2) 0.75107(10) 0.21133(13) 0.0180(6) Uani d . 1 1
C C80 0.4501(3) 0.76028(10) 0.19634(14) 0.0238(6) Uani d . 1 1
H H80 0.5009 0.7382 0.1911 0.029 Uiso calc R 1 1
C C81 0.4816(3) 0.80230(11) 0.18893(16) 0.0296(7) Uani d . 1 1
H H81 0.5544 0.8085 0.1795 0.036 Uiso calc R 1 1
C C82 0.4080(3) 0.83442(11) 0.19526(16) 0.0336(8) Uani d . 1 1
H H82 0.4290 0.8627 0.1892 0.040 Uiso calc R 1 1
C C83 0.3028(3) 0.82540(10) 0.21054(16) 0.0334(8) Uani d . 1 1
H H83 0.2521 0.8476 0.2152 0.040 Uiso calc R 1 1
C C84 0.2712(3) 0.78410(9) 0.21902(14) 0.0260(6) Uani d . 1 1
H H84 0.1994 0.7782 0.2301 0.031 Uiso calc R 1 1
C C85 0.1917(2) 0.68908(10) 0.15654(12) 0.0168(5) Uani d . 1 1
C C86 0.1090(2) 0.65863(10) 0.15994(13) 0.0208(6) Uani d . 1 1
H H86 0.1085 0.6429 0.1968 0.025 Uiso calc R 1 1
C C87 0.0275(3) 0.65125(10) 0.10965(14) 0.0248(6) Uani d . 1 1
H H87 -0.0287 0.6307 0.1125 0.030 Uiso calc R 1 1
C C88 0.0278(3) 0.67346(11) 0.05595(15) 0.0286(8) Uani d . 1 1
H H88 -0.0277 0.6680 0.0217 0.034 Uiso calc R 1 1
C C89 0.1085(3) 0.70359(10) 0.05165(13) 0.0277(7) Uani d . 1 1
H H89 0.1081 0.7190 0.0145 0.033 Uiso calc R 1 1
C C90 0.1904(2) 0.71145(10) 0.10158(14) 0.0242(6) Uani d . 1 1
H H90 0.2460 0.7322 0.0983 0.029 Uiso calc R 1 1
Ag Ag3 0.473216(16) 0.435776(6) 0.576047(9) 0.01369(5) Uani d . 1 1
Cl Cl3 0.61650(6) 0.47296(2) 0.65742(3) 0.01630(13) Uani d . 1 1
N N11 0.5127(2) 0.54412(9) 0.55109(12) 0.0157(5) Uani d D 1 1
H H11N 0.547(2) 0.5309(10) 0.5837(11) 0.019 Uiso d D 1 1
N N12 0.5656(2) 0.56962(9) 0.51289(12) 0.0163(5) Uani d . 1 1
N N13 0.3463(2) 0.56313(9) 0.49290(12) 0.0175(5) Uani d D 1 1
H H13N 0.381(3) 0.5821(9) 0.4736(15) 0.021 Uiso d D 1 1
N N14 0.8364(2) 0.60499(9) 0.49304(14) 0.0224(6) Uani d . 1 1
N N15 0.7056(2) 0.64570(10) 0.39430(12) 0.0211(6) Uani d . 1 1
P P5 0.34543(6) 0.38197(3) 0.61001(4) 0.01413(15) Uani d . 1 1
P P6 0.54480(6) 0.42590(3) 0.47599(3) 0.01462(15) Uani d . 1 1
S S3 0.33439(6) 0.50170(3) 0.57482(4) 0.01697(15) Uani d . 1 1
C C91 0.3997(2) 0.53877(10) 0.53675(14) 0.0154(6) Uani d . 1 1
C C92 0.6714(2) 0.57670(10) 0.52943(14) 0.0159(6) Uani d . 1 1
C C93 0.7392(3) 0.56075(12) 0.58698(16) 0.0228(7) Uani d . 1 1
H H93A 0.7154 0.5748 0.6227 0.034 Uiso calc R 1 1
H H93B 0.8186 0.5666 0.5857 0.034 Uiso calc R 1 1
H H93C 0.7280 0.5304 0.5903 0.034 Uiso calc R 1 1
C C94 0.7246(2) 0.60256(10) 0.48505(14) 0.0158(6) Uani d . 1 1
C C95 0.8817(3) 0.62717(12) 0.45030(17) 0.0265(8) Uani d . 1 1
H H95 0.9608 0.6296 0.4542 0.032 Uiso calc R 1 1
C C96 0.8178(3) 0.64632(12) 0.40133(17) 0.0241(7) Uani d . 1 1
H H96 0.8542 0.6604 0.3715 0.029 Uiso calc R 1 1
C C97 0.6597(3) 0.62427(11) 0.43676(15) 0.0180(6) Uani d . 1 1
H H97 0.5805 0.6237 0.4343 0.022 Uiso calc R 1 1
C C98 0.2258(2) 0.56039(11) 0.47262(15) 0.0213(6) Uani d . 1 1
H H98A 0.2033 0.5304 0.4695 0.026 Uiso calc R 1 1
H H98B 0.2084 0.5731 0.4311 0.026 Uiso calc R 1 1
C C99 0.1591(3) 0.58266(13) 0.51643(18) 0.0378(9) Uani d . 1 1
H H99A 0.0790 0.5798 0.5016 0.057 Uiso calc R 1 1
H H99B 0.1794 0.6125 0.5186 0.057 Uiso calc R 1 1
H H99C 0.1756 0.5701 0.5575 0.057 Uiso calc R 1 1
C C100 0.3150(2) 0.38481(9) 0.68954(13) 0.0173(6) Uani d . 1 1
C C101 0.2538(2) 0.35355(9) 0.71551(13) 0.0219(6) Uani d . 1 1
H H101 0.2265 0.3300 0.6913 0.026 Uiso calc R 1 1
C C102 0.2326(2) 0.35663(11) 0.77614(14) 0.0258(6) Uani d . 1 1
H H102 0.1904 0.3355 0.7931 0.031 Uiso calc R 1 1
C C103 0.2737(3) 0.39084(10) 0.81157(14) 0.0282(7) Uani d . 1 1
H H103 0.2580 0.3937 0.8526 0.034 Uiso calc R 1 1
C C104 0.3379(3) 0.42092(12) 0.78689(16) 0.0321(8) Uani d . 1 1
H H104 0.3684 0.4436 0.8119 0.039 Uiso calc R 1 1
C C105 0.3584(3) 0.41839(10) 0.72604(15) 0.0248(7) Uani d . 1 1
H H105 0.4017 0.4394 0.7096 0.030 Uiso calc R 1 1
C C106 0.3779(2) 0.32625(10) 0.60382(14) 0.0154(6) Uani d . 1 1
C C107 0.4774(2) 0.31149(9) 0.63677(13) 0.0202(5) Uani d . 1 1
H H107 0.5256 0.3304 0.6614 0.024 Uiso calc R 1 1
C C108 0.5068(2) 0.26930(10) 0.63396(13) 0.0228(6) Uani d . 1 1
H H108 0.5756 0.2597 0.6560 0.027 Uiso calc R 1 1
C C109 0.4364(3) 0.24128(10) 0.59929(14) 0.0214(6) Uani d . 1 1
H H109 0.4555 0.2123 0.5985 0.026 Uiso calc R 1 1
C C110 0.3367(2) 0.25581(9) 0.56538(13) 0.0196(6) Uani d . 1 1
H H110 0.2889 0.2368 0.5408 0.023 Uiso calc R 1 1
C C111 0.3075(2) 0.29808(9) 0.56751(13) 0.0185(5) Uani d . 1 1
H H111 0.2400 0.3078 0.5444 0.022 Uiso calc R 1 1
C C112 0.2114(2) 0.38766(9) 0.56068(13) 0.0165(5) Uani d . 1 1
C C113 0.1067(2) 0.38141(9) 0.57933(13) 0.0207(5) Uani d . 1 1
H H113 0.1017 0.3740 0.6208 0.025 Uiso calc R 1 1
C C114 0.0087(2) 0.38603(10) 0.53726(14) 0.0250(6) Uani d . 1 1
H H114 -0.0623 0.3818 0.5503 0.030 Uiso calc R 1 1
C C115 0.0154(2) 0.39675(11) 0.47695(15) 0.0268(7) Uani d . 1 1
H H115 -0.0510 0.3995 0.4484 0.032 Uiso calc R 1 1
C C116 0.1180(3) 0.40352(11) 0.45798(14) 0.0287(7) Uani d . 1 1
H H116 0.1224 0.4112 0.4165 0.034 Uiso calc R 1 1
C C117 0.2154(2) 0.39908(10) 0.49974(13) 0.0235(6) Uani d . 1 1
H H117 0.2860 0.4039 0.4864 0.028 Uiso calc R 1 1
C C118 0.6609(2) 0.45917(10) 0.45967(14) 0.0170(6) Uani d . 1 1
C C119 0.7531(2) 0.46313(11) 0.50541(15) 0.0207(6) Uani d . 1 1
H H119 0.7527 0.4499 0.5442 0.025 Uiso calc R 1 1
C C120 0.8460(3) 0.48661(12) 0.49410(16) 0.0228(7) Uani d . 1 1
H H120 0.9090 0.4891 0.5252 0.027 Uiso calc R 1 1
C C121 0.8467(3) 0.50637(11) 0.43751(16) 0.0221(7) Uani d . 1 1
H H121 0.9106 0.5217 0.4295 0.027 Uiso calc R 1 1
C C122 0.7533(3) 0.50349(11) 0.39270(15) 0.0219(6) Uani d . 1 1
H H122 0.7526 0.5176 0.3545 0.026 Uiso calc R 1 1
C C123 0.6604(3) 0.47990(10) 0.40375(15) 0.0182(6) Uani d . 1 1
H H123 0.5968 0.4780 0.3730 0.022 Uiso calc R 1 1
C C124 0.4400(2) 0.43286(10) 0.40783(12) 0.0172(5) Uani d . 1 1
C C125 0.4387(2) 0.40877(10) 0.35524(13) 0.0227(6) Uani d . 1 1
H H125 0.4932 0.3874 0.3538 0.027 Uiso calc R 1 1
C C126 0.35831(19) 0.41567(8) 0.30446(10) 0.0281(7) Uani d . 1 1
H H126 0.3575 0.3987 0.2687 0.034 Uiso calc R 1 1
C C127 0.27943(19) 0.44705(8) 0.30562(10) 0.0266(7) Uani d R 1 1
H H127 0.2253 0.4520 0.2705 0.032 Uiso calc R 1 1
C C128 0.2796(3) 0.47113(11) 0.35795(15) 0.0271(7) Uani d . 1 1
H H128 0.2253 0.4926 0.3590 0.032 Uiso calc R 1 1
C C129 0.3596(3) 0.46393(10) 0.40927(14) 0.0223(6) Uani d . 1 1
H H129 0.3591 0.4804 0.4454 0.027 Uiso calc R 1 1
C C130 0.5952(2) 0.37254(10) 0.46526(13) 0.0186(6) Uani d . 1 1
C C131 0.7004(3) 0.36319(11) 0.45056(15) 0.0241(7) Uani d . 1 1
H H131 0.7507 0.3854 0.4452 0.029 Uiso calc R 1 1
C C132 0.7338(3) 0.32179(12) 0.44343(17) 0.0341(8) Uani d . 1 1
H H132 0.8064 0.3160 0.4334 0.041 Uiso calc R 1 1
C C133 0.6611(3) 0.28918(11) 0.45095(16) 0.0344(8) Uani d . 1 1
H H133 0.6835 0.2609 0.4456 0.041 Uiso calc R 1 1
C C134 0.5567(3) 0.29753(10) 0.46617(15) 0.0321(7) Uani d . 1 1
H H134 0.5071 0.2751 0.4717 0.039 Uiso calc R 1 1
C C135 0.5238(3) 0.33892(9) 0.47343(13) 0.0255(6) Uani d . 1 1
H H135 0.4515 0.3445 0.4841 0.031 Uiso calc R 1 1
Ag Ag4 -0.038125(18) 0.439474(6) 0.073147(9) 0.01726(5) Uani d . 1 1
Cl Cl4 0.10740(6) 0.47297(2) 0.15720(3) 0.01678(14) Uani d . 1 1
N N16 0.0143(2) 0.54561(9) 0.05256(13) 0.0156(5) Uani d D 1 1
H H16N 0.047(3) 0.5308(9) 0.0825(12) 0.019 Uiso d D 1 1
N N17 0.0680(2) 0.57030(9) 0.01351(12) 0.0154(5) Uani d . 1 1
N N18 -0.1502(2) 0.56879(10) -0.00276(12) 0.0192(5) Uani d D 1 1
H H18N -0.112(3) 0.5859(10) -0.0222(16) 0.023 Uiso d D 1 1
N N19 0.3403(2) 0.59985(10) -0.01125(14) 0.0248(6) Uani d . 1 1
N N20 0.2088(2) 0.64353(10) -0.10746(13) 0.0236(6) Uani d . 1 1
P P7 -0.15849(6) 0.38179(3) 0.10226(4) 0.01484(15) Uani d . 1 1
P P8 0.01543(7) 0.43194(3) -0.03167(3) 0.02084(16) Uani d . 1 1
S S4 -0.16819(6) 0.50928(3) 0.08195(4) 0.01785(15) Uani d . 1 1
C C136 -0.0996(2) 0.54359(10) 0.04060(14) 0.0160(6) Uani d . 1 1
C C137 0.1748(2) 0.57632(10) 0.02937(14) 0.0157(6) Uani d . 1 1
C C138 0.2424(3) 0.56014(12) 0.08687(15) 0.0197(7) Uani d . 1 1
H H13A 0.2202 0.5748 0.1226 0.030 Uiso calc R 1 1
H H13B 0.3220 0.5652 0.0851 0.030 Uiso calc R 1 1
H H13C 0.2293 0.5299 0.0906 0.030 Uiso calc R 1 1
C C139 0.2285(2) 0.60097(10) -0.01585(14) 0.0162(6) Uani d . 1 1
C C140 0.3846(3) 0.61961(14) -0.05631(18) 0.0346(9) Uani d . 1 1
H H140 0.4636 0.6195 -0.0552 0.041 Uiso calc R 1 1
C C141 0.3205(3) 0.63988(13) -0.10371(18) 0.0310(8) Uani d . 1 1
H H141 0.3566 0.6519 -0.1354 0.037 Uiso calc R 1 1
C C142 0.1638(3) 0.62441(11) -0.06249(14) 0.0182(6) Uani d . 1 1
H H142 0.0854 0.6267 -0.0619 0.022 Uiso calc R 1 1
C C143 -0.2710(3) 0.57430(14) -0.01568(17) 0.0388(10) Uani d . 1 1
H H14A -0.3090 0.5475 -0.0087 0.047 Uiso calc R 1 1
H H14B -0.2924 0.5825 -0.0593 0.047 Uiso calc R 1 1
C C144 -0.3074(4) 0.60825(19) 0.0264(2) 0.0759(19) Uani d . 1 1
H H14C -0.3887 0.6119 0.0179 0.114 Uiso calc R 1 1
H H14D -0.2704 0.6348 0.0189 0.114 Uiso calc R 1 1
H H14E -0.2863 0.5999 0.0695 0.114 Uiso calc R 1 1
C C145 -0.2137(2) 0.39298(10) 0.17381(13) 0.0212(6) Uani d . 1 1
C C146 -0.3248(3) 0.38613(9) 0.18182(14) 0.0252(6) Uani d . 1 1
H H146 -0.3767 0.3760 0.1485 0.030 Uiso calc R 1 1
C C147 -0.3604(3) 0.39411(10) 0.23859(16) 0.0330(7) Uani d . 1 1
H H147 -0.4362 0.3895 0.2439 0.040 Uiso calc R 1 1
C C148 -0.2845(3) 0.40885(11) 0.28712(16) 0.0382(8) Uani d . 1 1
H H148 -0.3082 0.4137 0.3261 0.046 Uiso calc R 1 1
C C149 -0.1737(4) 0.41671(13) 0.27939(16) 0.0335(8) Uani d . 1 1
H H149 -0.1223 0.4270 0.3129 0.040 Uiso calc R 1 1
C C150 -0.1386(3) 0.40949(11) 0.22258(16) 0.0278(7) Uani d . 1 1
H H150 -0.0638 0.4157 0.2167 0.033 Uiso calc R 1 1
C C151 -0.2832(2) 0.37740(10) 0.04449(14) 0.0195(6) Uani d . 1 1
C C152 -0.3356(2) 0.41434(9) 0.02134(13) 0.0217(6) Uani d . 1 1
H H152 -0.3062 0.4407 0.0360 0.026 Uiso calc R 1 1
C C153 -0.4306(3) 0.41300(11) -0.02306(15) 0.0274(7) Uani d . 1 1
H H153 -0.4657 0.4384 -0.0380 0.033 Uiso calc R 1 1
C C154 -0.4739(3) 0.37496(11) -0.04535(15) 0.0297(7) Uani d . 1 1
H H154 -0.5388 0.3741 -0.0754 0.036 Uiso calc R 1 1
C C155 -0.4219(3) 0.33781(11) -0.02347(15) 0.0325(7) Uani d . 1 1
H H155 -0.4510 0.3115 -0.0388 0.039 Uiso calc R 1 1
C C156 -0.3271(3) 0.33913(10) 0.02085(14) 0.0265(6) Uani d . 1 1
H H156 -0.2917 0.3136 0.0352 0.032 Uiso calc R 1 1
C C157 -0.1113(2) 0.32737(10) 0.11259(14) 0.0170(6) Uani d . 1 1
C C158 -0.1672(2) 0.29837(9) 0.14576(13) 0.0229(6) Uani d . 1 1
H H158 -0.2268 0.3075 0.1666 0.027 Uiso calc R 1 1
C C159 -0.1352(2) 0.25615(9) 0.14803(14) 0.0240(6) Uani d . 1 1
H H159 -0.1741 0.2365 0.1698 0.029 Uiso calc R 1 1
C C160 -0.0466(3) 0.24285(10) 0.11850(14) 0.0236(6) Uani d . 1 1
H H160 -0.0258 0.2140 0.1194 0.028 Uiso calc R 1 1
C C161 0.0111(2) 0.27170(10) 0.08788(14) 0.0258(6) Uani d . 1 1
H H161 0.0729 0.2627 0.0687 0.031 Uiso calc R 1 1
C C162 -0.0205(2) 0.31398(9) 0.08476(14) 0.0224(6) Uani d . 1 1
H H162 0.0199 0.3336 0.0637 0.027 Uiso calc R 1 1
C C163 0.1388(3) 0.46079(10) -0.04771(14) 0.0187(6) Uani d . 1 1
C C164 0.2273(3) 0.46542(10) -0.00002(14) 0.0219(6) Uani d . 1 1
H H164 0.2201 0.4546 0.0397 0.026 Uiso calc R 1 1
C C165 0.3260(3) 0.48554(12) -0.00943(16) 0.0249(7) Uani d . 1 1
H H165 0.3863 0.4878 0.0232 0.030 Uiso calc R 1 1
C C166 0.3354(3) 0.50225(12) -0.06692(16) 0.0257(7) Uani d . 1 1
H H166 0.4022 0.5162 -0.0736 0.031 Uiso calc R 1 1
C C167 0.2474(3) 0.49856(11) -0.11457(15) 0.0242(7) Uani d . 1 1
H H167 0.2540 0.5102 -0.1538 0.029 Uiso calc R 1 1
C C168 0.1494(3) 0.47781(11) -0.10522(15) 0.0209(6) Uani d . 1 1
H H168 0.0896 0.4753 -0.1381 0.025 Uiso calc R 1 1
C C169 0.0499(3) 0.37773(10) -0.04887(14) 0.0304(7) Uani d . 1 1
C C170 -0.0360(4) 0.34958(11) -0.07160(16) 0.0453(10) Uani d . 1 1
H H170 -0.1112 0.3591 -0.0804 0.054 Uiso calc R 1 1
C C171 -0.0100(5) 0.30719(12) -0.08127(18) 0.0650(15) Uani d . 1 1
H H171 -0.0672 0.2883 -0.0981 0.078 Uiso calc R 1 1
C C172 0.0998(5) 0.29289(13) -0.06615(19) 0.0625(15) Uani d . 1 1
H H172 0.1168 0.2641 -0.0714 0.075 Uiso calc R 1 1
C C173 0.1832(4) 0.32030(12) -0.04381(19) 0.0507(11) Uani d . 1 1
H H173 0.2580 0.3105 -0.0343 0.061 Uiso calc R 1 1
C C174 0.1590(4) 0.36288(11) -0.03481(16) 0.0367(9) Uani d . 1 1
H H174 0.2174 0.3816 -0.0191 0.044 Uiso calc R 1 1
C C175 -0.0980(3) 0.44532(11) -0.09379(13) 0.0245(7) Uani d . 1 1
C C176 -0.1838(3) 0.47031(11) -0.07890(14) 0.0286(7) Uani d . 1 1
H H176 -0.1809 0.4807 -0.0381 0.034 Uiso calc R 1 1
C C177 -0.2757(3) 0.48059(11) -0.12342(15) 0.0324(7) Uani d . 1 1
H H177 -0.3336 0.4982 -0.1129 0.039 Uiso calc R 1 1
C C178 -0.2808(3) 0.46484(11) -0.18230(14) 0.0312(7) Uani d . 1 1
H H178 -0.3435 0.4709 -0.2123 0.037 Uiso calc R 1 1
C C179 -0.1953(3) 0.44043(11) -0.19746(14) 0.0295(7) Uani d . 1 1
H H179 -0.1987 0.4302 -0.2384 0.035 Uiso calc R 1 1
C C180 -0.1033(3) 0.43022(11) -0.15419(14) 0.0302(7) Uani d . 1 1
H H180 -0.0448 0.4132 -0.1655 0.036 Uiso calc R 1 1

loop_
_atom_site_aniso_label
_atom_site_aniso_U_11
_atom_site_aniso_U_22
_atom_site_aniso_U_33
_atom_site_aniso_U_12
_atom_site_aniso_U_13
_atom_site_aniso_U_23
Ag1 0.01779(9) 0.01646(10) 0.01339(9) 0.00323(8) 0.00165(7) 0.00037(8)
Cl1 0.0175(3) 0.0188(4) 0.0146(3) 0.0009(3) -0.0022(3) -0.0005(3)
N1 0.0170(11) 0.0185(14) 0.0177(13) -0.0021(10) 0.0020(10) -0.0071(11)
N2 0.0189(12) 0.0146(13) 0.0182(13) 0.0016(10) 0.0030(11) -0.0031(11)
N3 0.0180(11) 0.0188(13) 0.0189(13) -0.0015(10) 0.0033(10) -0.0044(11)
N4 0.0160(12) 0.0261(15) 0.0267(14) 0.0014(10) 0.0008(11) -0.0082(12)
N5 0.0227(12) 0.0221(14) 0.0207(13) -0.0002(11) 0.0043(11) -0.0037(11)
P1 0.0162(3) 0.0129(4) 0.0157(3) 0.0015(3) 0.0027(3) -0.0005(3)
P2 0.0239(3) 0.0173(4) 0.0134(3) 0.0028(3) 0.0047(3) 0.0016(3)
S1 0.0149(3) 0.0186(3) 0.0161(3) -0.0003(3) 0.0040(3) -0.0017(3)
C1 0.0181(13) 0.0131(13) 0.0129(13) -0.0019(10) 0.0022(11) -0.0010(11)
C2 0.0158(12) 0.0159(15) 0.0157(14) -0.0009(11) -0.0009(11) 0.0007(11)
C3 0.0216(15) 0.0210(17) 0.0220(16) 0.0021(13) -0.0007(13) -0.0021(14)
C4 0.0151(12) 0.0137(14) 0.0199(14) 0.0012(10) 0.0027(11) -0.0017(11)
C5 0.0170(14) 0.0338(18) 0.0315(18) 0.0025(13) 0.0020(13) -0.0143(15)
C6 0.0223(14) 0.0251(16) 0.0238(16) 0.0025(12) 0.0039(12) -0.0090(13)
C7 0.0178(13) 0.0179(15) 0.0188(15) -0.0019(12) 0.0021(12) -0.0017(12)
C8 0.0163(13) 0.0357(17) 0.0212(14) -0.0064(12) 0.0018(11) -0.0073(13)
C9 0.0327(17) 0.049(2) 0.0318(18) -0.0251(16) 0.0083(14) -0.0037(16)
C10 0.0194(13) 0.0148(14) 0.0144(13) 0.0006(10) 0.0008(10) -0.0001(11)
C11 0.0211(13) 0.0227(14) 0.0177(13) -0.0011(11) 0.0024(11) 0.0014(11)
C12 0.0239(14) 0.0249(15) 0.0199(14) -0.0057(11) 0.0011(11) 0.0011(11)
C13 0.0319(16) 0.0192(15) 0.0216(15) -0.0076(12) 0.0014(12) -0.0014(12)
C14 0.0322(15) 0.0191(14) 0.0263(15) 0.0031(12) 0.0043(12) -0.0040(12)
C15 0.0234(13) 0.0211(14) 0.0240(14) 0.0000(11) 0.0062(11) -0.0002(12)
C16 0.0238(13) 0.0117(13) 0.0202(14) 0.0026(10) 0.0078(11) 0.0018(11)
C17 0.0290(15) 0.0228(14) 0.0252(15) 0.0012(12) 0.0061(12) 0.0026(12)
C18 0.0385(18) 0.0292(17) 0.0337(18) 0.0024(14) 0.0202(15) 0.0028(14)
C19 0.062(2) 0.0206(15) 0.0308(18) 0.0096(16) 0.0247(17) 0.0053(13)
C20 0.052(2) 0.045(2) 0.0203(17) 0.0109(18) 0.0056(16) 0.0058(16)
C21 0.0311(16) 0.045(2) 0.0185(15) 0.0074(15) 0.0041(13) 0.0009(15)
C22 0.0177(12) 0.0222(14) 0.0163(13) 0.0036(11) 0.0025(10) 0.0004(11)
C23 0.0335(16) 0.0195(14) 0.0278(16) 0.0002(12) -0.0097(13) -0.0017(12)
C24 0.0394(18) 0.0255(16) 0.0344(18) 0.0061(14) -0.0158(14) 0.0023(14)
C25 0.0253(15) 0.0385(19) 0.0270(17) 0.0040(14) -0.0068(12) -0.0057(14)
C26 0.0284(15) 0.0246(16) 0.0280(17) -0.0037(13) -0.0012(13) -0.0007(13)
C27 0.0210(13) 0.0223(14) 0.0273(16) 0.0000(11) 0.0019(12) 0.0038(12)
C28 0.0223(13) 0.0150(14) 0.0189(14) -0.0012(11) 0.0067(11) 0.0008(11)
C29 0.0203(14) 0.0238(16) 0.0173(14) -0.0022(12) 0.0045(11) 0.0000(12)
C30 0.0248(14) 0.0258(16) 0.0205(14) 0.0007(12) 0.0085(12) -0.0039(12)
C31 0.0210(14) 0.0283(17) 0.0251(16) -0.0001(13) 0.0077(13) -0.0014(13)
C32 0.0227(15) 0.0327(19) 0.0222(16) 0.0005(13) 0.0021(13) 0.0006(14)
C33 0.0280(15) 0.0209(15) 0.0195(14) -0.0033(12) 0.0036(12) -0.0023(12)
C34 0.0284(14) 0.0210(16) 0.0136(12) 0.0077(12) 0.0031(10) 0.0033(11)
C35 0.0302(15) 0.0346(17) 0.0139(13) -0.0010(13) -0.0010(12) 0.0062(12)
C36 0.0292(16) 0.046(2) 0.0228(16) -0.0017(15) -0.0006(13) 0.0036(15)
C37 0.0366(17) 0.0274(16) 0.0182(14) 0.0045(13) -0.0022(13) -0.0033(12)
C38 0.0416(17) 0.0234(15) 0.0117(12) 0.0056(14) 0.0011(11) 0.0019(12)
C39 0.0340(15) 0.0231(15) 0.0135(12) 0.0002(12) 0.0040(11) 0.0006(11)
C40 0.0419(17) 0.0172(14) 0.0164(14) 0.0029(12) 0.0080(13) 0.0026(11)
C41 0.0439(19) 0.0209(16) 0.0247(17) -0.0061(14) 0.0010(14) 0.0021(13)
C42 0.058(2) 0.0249(18) 0.0312(19) -0.0120(16) 0.0024(16) 0.0002(15)
C43 0.087(3) 0.0208(17) 0.036(2) -0.0072(19) 0.010(2) 0.0055(16)
C44 0.081(3) 0.0213(17) 0.040(2) 0.0112(18) -0.003(2) 0.0015(16)
C45 0.0469(19) 0.0273(16) 0.0301(17) 0.0072(15) -0.0009(15) 0.0011(14)
Ag2 0.01437(9) 0.01432(10) 0.01253(10) 0.00230(8) 0.00178(7) 0.00075(8)
Cl2 0.0160(3) 0.0171(3) 0.0142(3) 0.0014(3) -0.0021(2) 0.0004(3)
N6 0.0168(11) 0.0171(13) 0.0149(12) 0.0008(10) 0.0014(10) -0.0046(10)
N7 0.0173(11) 0.0145(13) 0.0171(13) 0.0021(10) 0.0040(10) -0.0014(10)
N8 0.0177(11) 0.0178(12) 0.0185(12) -0.0010(10) 0.0022(10) -0.0054(10)
N9 0.0174(11) 0.0211(13) 0.0245(14) 0.0025(10) 0.0024(10) -0.0042(11)
N10 0.0246(13) 0.0214(14) 0.0199(13) 0.0051(11) 0.0053(11) -0.0022(11)
P3 0.0139(3) 0.0138(4) 0.0148(3) 0.0011(3) 0.0029(3) 0.0005(3)
P4 0.0161(3) 0.0169(4) 0.0121(3) 0.0012(3) 0.0035(2) 0.0012(3)
S2 0.0127(3) 0.0180(3) 0.0184(3) -0.0007(2) 0.0035(3) -0.0040(3)
C46 0.0157(12) 0.0131(13) 0.0145(13) -0.0018(10) 0.0023(11) 0.0000(11)
C47 0.0175(13) 0.0165(15) 0.0122(13) -0.0009(11) -0.0003(11) -0.0006(11)
C48 0.0168(13) 0.0191(16) 0.0198(15) 0.0027(12) -0.0002(12) -0.0023(13)
C49 0.0159(12) 0.0125(13) 0.0188(14) 0.0007(10) 0.0030(11) 0.0000(11)
C50 0.0201(14) 0.0274(17) 0.0313(18) 0.0031(13) 0.0058(13) -0.0062(14)
C51 0.0247(15) 0.0238(16) 0.0221(15) 0.0041(12) 0.0055(12) -0.0066(13)
C52 0.0191(13) 0.0184(15) 0.0179(14) 0.0038(12) 0.0017(11) -0.0011(12)
C53 0.0164(12) 0.0296(16) 0.0217(14) -0.0039(11) -0.0003(11) -0.0046(12)
C54 0.0277(16) 0.040(2) 0.0324(18) -0.0145(14) 0.0041(14) 0.0004(15)
C55 0.0143(12) 0.0169(14) 0.0207(14) 0.0003(10) 0.0014(10) -0.0008(11)
C56 0.0217(14) 0.0298(16) 0.0229(15) 0.0001(12) 0.0038(11) -0.0046(13)
C57 0.0219(14) 0.0407(19) 0.0186(14) 0.0027(13) 0.0011(11) -0.0027(13)
C58 0.0183(13) 0.0361(18) 0.0240(15) -0.0009(13) -0.0018(12) -0.0029(13)
C59 0.0165(13) 0.0364(18) 0.0302(16) 0.0010(12) 0.0060(12) -0.0013(14)
C60 0.0198(13) 0.0268(15) 0.0191(13) 0.0020(11) 0.0043(10) -0.0015(12)
C61 0.0167(12) 0.0173(14) 0.0143(12) 0.0003(10) 0.0073(10) -0.0029(11)
C62 0.0166(12) 0.0177(13) 0.0203(13) 0.0003(10) 0.0037(10) -0.0013(10)
C63 0.0217(14) 0.0197(14) 0.0230(14) 0.0044(11) 0.0036(11) 0.0030(11)
C64 0.0277(14) 0.0182(14) 0.0190(14) -0.0042(12) 0.0084(12) -0.0024(12)
C65 0.0229(13) 0.0219(14) 0.0189(13) -0.0064(11) 0.0043(11) -0.0027(11)
C66 0.0200(13) 0.0206(13) 0.0170(13) 0.0006(10) 0.0023(10) 0.0004(11)
C67 0.0186(13) 0.0178(14) 0.0178(13) 0.0008(11) 0.0068(11) 0.0000(11)
C68 0.0224(13) 0.0250(15) 0.0217(14) 0.0023(11) 0.0031(11) -0.0025(12)
C69 0.0245(14) 0.0316(16) 0.0209(14) 0.0002(12) 0.0066(11) -0.0077(12)
C70 0.0361(17) 0.0336(18) 0.0204(15) -0.0071(14) 0.0092(13) 0.0000(13)
C71 0.047(2) 0.0216(16) 0.0229(16) -0.0007(14) 0.0095(15) 0.0050(13)
C72 0.0305(15) 0.0185(15) 0.0183(14) 0.0003(12) 0.0048(12) 0.0028(11)
C73 0.0185(12) 0.0151(13) 0.0159(13) 0.0002(10) 0.0042(10) 0.0016(11)
C74 0.0226(14) 0.0252(16) 0.0145(13) 0.0031(12) 0.0006(11) -0.0004(12)
C75 0.0210(14) 0.0313(18) 0.0203(15) 0.0046(13) 0.0010(12) 0.0022(13)
C76 0.0206(14) 0.0257(16) 0.0236(15) 0.0046(12) 0.0068(12) 0.0017(13)
C77 0.0241(14) 0.0232(15) 0.0194(14) 0.0026(12) 0.0076(12) -0.0033(12)
C78 0.0167(12) 0.0225(15) 0.0150(13) 0.0004(11) 0.0029(10) 0.0020(11)
C79 0.0217(13) 0.0179(13) 0.0140(12) -0.0027(11) 0.0007(10) 0.0010(10)
C80 0.0250(14) 0.0251(16) 0.0201(14) -0.0030(12) -0.0009(11) 0.0009(12)
C81 0.0266(15) 0.0302(17) 0.0316(17) -0.0097(13) 0.0027(13) 0.0051(14)
C82 0.055(2) 0.0216(16) 0.0242(16) -0.0104(15) 0.0056(15) 0.0041(13)
C83 0.053(2) 0.0186(15) 0.0311(17) 0.0067(14) 0.0128(16) 0.0019(13)
C84 0.0323(16) 0.0197(14) 0.0281(16) 0.0016(12) 0.0119(13) 0.0034(12)
C85 0.0199(12) 0.0189(13) 0.0113(11) 0.0065(11) 0.0013(9) -0.0004(10)
C86 0.0267(14) 0.0200(14) 0.0144(13) 0.0018(12) -0.0014(11) -0.0011(11)
C87 0.0276(15) 0.0234(15) 0.0222(15) -0.0021(12) -0.0013(12) -0.0046(12)
C88 0.0253(15) 0.0383(19) 0.0202(15) 0.0105(14) -0.0038(12) -0.0117(13)
C89 0.0340(16) 0.0348(17) 0.0140(13) 0.0083(13) 0.0017(12) 0.0052(12)
C90 0.0229(14) 0.0332(16) 0.0175(13) 0.0056(12) 0.0060(11) 0.0053(12)
Ag3 0.01369(9) 0.01420(12) 0.01306(9) -0.00204(8) 0.00143(7) -0.00095(8)
Cl3 0.0163(3) 0.0168(3) 0.0146(3) -0.0025(3) -0.0019(3) 0.0001(3)
N11 0.0162(11) 0.0147(12) 0.0159(12) -0.0026(9) 0.0015(10) 0.0030(10)
N12 0.0153(11) 0.0168(13) 0.0170(12) -0.0005(10) 0.0027(10) 0.0012(11)
N13 0.0148(11) 0.0179(13) 0.0195(13) 0.0023(9) 0.0018(10) 0.0052(10)
N14 0.0162(11) 0.0238(15) 0.0269(15) -0.0017(10) 0.0018(11) 0.0066(12)
N15 0.0203(12) 0.0250(15) 0.0177(13) 0.0005(10) 0.0009(10) 0.0048(11)
P5 0.0130(3) 0.0142(4) 0.0153(3) -0.0018(3) 0.0025(3) -0.0001(3)
P6 0.0151(3) 0.0165(4) 0.0125(3) -0.0019(3) 0.0028(2) -0.0012(3)
S3 0.0148(3) 0.0170(4) 0.0196(4) 0.0010(3) 0.0042(3) 0.0038(3)
C91 0.0148(12) 0.0154(14) 0.0167(14) -0.0001(11) 0.0046(11) -0.0021(11)
C92 0.0189(13) 0.0110(13) 0.0180(14) -0.0029(11) 0.0032(11) 0.0003(11)
C93 0.0203(14) 0.0250(18) 0.0215(16) -0.0033(13) -0.0023(13) 0.0100(14)
C94 0.0180(13) 0.0150(14) 0.0142(13) -0.0015(11) 0.0012(11) -0.0022(11)
C95 0.0177(14) 0.0287(18) 0.0324(18) -0.0020(13) 0.0006(13) 0.0110(15)
C96 0.0195(14) 0.0270(18) 0.0270(17) -0.0009(12) 0.0074(13) 0.0054(14)
C97 0.0175(13) 0.0194(15) 0.0163(14) -0.0007(11) -0.0004(11) 0.0009(12)
C98 0.0186(13) 0.0244(16) 0.0204(14) 0.0041(11) 0.0010(11) 0.0048(12)
C99 0.0298(17) 0.044(2) 0.040(2) 0.0198(16) 0.0078(15) 0.0089(18)
C100 0.0196(13) 0.0171(13) 0.0157(13) 0.0030(11) 0.0045(11) -0.0002(11)
C101 0.0215(13) 0.0232(14) 0.0216(14) -0.0022(11) 0.0046(11) -0.0001(11)
C102 0.0215(14) 0.0344(17) 0.0227(15) 0.0004(12) 0.0074(11) 0.0077(13)
C103 0.0374(17) 0.0312(17) 0.0184(14) 0.0066(14) 0.0126(13) 0.0015(12)
C104 0.051(2) 0.0247(17) 0.0219(16) -0.0029(15) 0.0095(15) -0.0040(13)
C105 0.0341(16) 0.0200(15) 0.0218(15) -0.0058(12) 0.0092(13) -0.0006(12)
C106 0.0164(12) 0.0141(13) 0.0168(13) -0.0002(10) 0.0060(10) -0.0014(11)
C107 0.0208(13) 0.0232(14) 0.0162(13) -0.0006(11) 0.0011(10) -0.0013(11)
C108 0.0235(13) 0.0264(15) 0.0179(13) 0.0039(12) 0.0012(11) 0.0026(12)
C109 0.0306(15) 0.0140(13) 0.0218(14) 0.0032(12) 0.0115(12) 0.0012(11)
C110 0.0241(13) 0.0162(13) 0.0197(13) -0.0005(11) 0.0077(11) -0.0023(11)
C111 0.0162(12) 0.0198(13) 0.0195(13) -0.0011(10) 0.0030(10) -0.0023(11)
C112 0.0145(11) 0.0156(13) 0.0190(13) -0.0010(10) 0.0004(10) 0.0000(10)
C113 0.0179(12) 0.0217(13) 0.0229(14) -0.0012(11) 0.0045(10) 0.0050(11)
C114 0.0154(13) 0.0308(16) 0.0292(15) 0.0008(11) 0.0048(11) 0.0032(13)
C115 0.0198(14) 0.0330(17) 0.0260(16) 0.0016(12) -0.0028(12) 0.0003(13)
C116 0.0261(15) 0.0401(19) 0.0186(14) -0.0029(14) -0.0011(12) 0.0042(13)
C117 0.0163(13) 0.0332(16) 0.0210(14) -0.0032(12) 0.0024(11) 0.0026(12)
C118 0.0164(12) 0.0185(14) 0.0165(13) -0.0009(11) 0.0038(10) -0.0046(11)
C119 0.0233(14) 0.0226(16) 0.0164(14) -0.0038(12) 0.0037(11) -0.0018(12)
C120 0.0211(14) 0.0270(17) 0.0193(15) -0.0048(12) 0.0000(12) -0.0007(13)
C121 0.0180(13) 0.0238(16) 0.0254(16) -0.0052(12) 0.0060(12) -0.0024(13)
C122 0.0219(14) 0.0235(16) 0.0212(15) -0.0033(12) 0.0056(12) 0.0023(12)
C123 0.0172(13) 0.0185(15) 0.0192(14) -0.0014(11) 0.0031(11) 0.0010(11)
C124 0.0169(11) 0.0207(14) 0.0142(11) -0.0069(11) 0.0033(9) -0.0006(11)
C125 0.0194(13) 0.0315(16) 0.0168(13) -0.0005(11) 0.0008(10) -0.0035(12)
C126 0.0296(15) 0.0371(17) 0.0165(13) -0.0058(13) -0.0007(11) -0.0037(12)
C127 0.0262(14) 0.0346(18) 0.0165(13) -0.0097(13) -0.0053(11) 0.0073(13)
C128 0.0244(14) 0.0298(16) 0.0255(16) -0.0001(13) -0.0022(12) 0.0082(13)
C129 0.0281(15) 0.0206(15) 0.0175(14) -0.0001(12) 0.0003(12) 0.0005(11)
C130 0.0249(14) 0.0187(14) 0.0127(12) -0.0008(11) 0.0042(11) -0.0021(11)
C131 0.0208(14) 0.0238(16) 0.0269(16) 0.0015(12) 0.0003(12) -0.0045(13)
C132 0.0346(18) 0.034(2) 0.0329(19) 0.0137(15) 0.0011(15) -0.0061(15)
C133 0.052(2) 0.0227(16) 0.0290(18) 0.0115(15) 0.0079(16) 0.0024(14)
C134 0.055(2) 0.0170(14) 0.0257(16) -0.0024(14) 0.0108(15) -0.0011(12)
C135 0.0345(16) 0.0216(14) 0.0214(14) -0.0052(12) 0.0074(12) -0.0013(12)
Ag4 0.02132(10) 0.01748(13) 0.01248(10) -0.00586(9) 0.00067(8) 0.00058(8)
Cl4 0.0177(3) 0.0165(3) 0.0150(3) -0.0013(3) -0.0017(2) -0.0006(3)
N16 0.0125(11) 0.0154(13) 0.0188(13) -0.0024(9) 0.0018(10) 0.0033(10)
N17 0.0164(11) 0.0153(13) 0.0148(12) -0.0001(10) 0.0029(10) 0.0010(10)
N18 0.0154(11) 0.0245(14) 0.0176(12) 0.0005(10) 0.0022(10) 0.0051(11)
N19 0.0164(12) 0.0342(16) 0.0237(14) -0.0041(11) 0.0024(11) 0.0047(12)
N20 0.0252(13) 0.0274(15) 0.0175(13) -0.0065(11) -0.0001(11) 0.0032(11)
P7 0.0158(3) 0.0142(4) 0.0147(3) -0.0013(3) 0.0029(3) 0.0003(3)
P8 0.0333(4) 0.0179(4) 0.0114(3) -0.0063(3) 0.0035(3) -0.0004(3)
S4 0.0154(3) 0.0226(4) 0.0156(3) -0.0037(3) 0.0024(3) 0.0026(3)
C136 0.0156(12) 0.0177(14) 0.0148(13) 0.0000(11) 0.0023(11) -0.0020(11)
C137 0.0165(13) 0.0138(14) 0.0167(14) -0.0014(11) 0.0022(11) -0.0002(11)
C138 0.0172(13) 0.0221(17) 0.0186(15) -0.0034(12) -0.0015(12) 0.0037(13)
C139 0.0182(13) 0.0167(14) 0.0137(13) -0.0017(11) 0.0017(11) -0.0029(11)
C140 0.0189(15) 0.056(3) 0.0295(18) -0.0103(15) 0.0058(14) 0.0049(17)
C141 0.0245(16) 0.043(2) 0.0264(17) -0.0117(15) 0.0076(14) 0.0044(15)
C142 0.0179(13) 0.0202(16) 0.0163(14) -0.0042(12) 0.0012(11) -0.0020(12)
C143 0.0184(14) 0.068(3) 0.0289(18) 0.0080(16) 0.0013(13) 0.0262(18)
C144 0.054(3) 0.141(5) 0.035(2) 0.068(3) 0.013(2) 0.009(3)
C145 0.0284(15) 0.0180(15) 0.0186(14) -0.0018(11) 0.0075(12) -0.0017(11)
C146 0.0303(15) 0.0194(14) 0.0280(15) -0.0043(12) 0.0113(12) -0.0035(12)
C147 0.0444(19) 0.0216(15) 0.0378(18) -0.0027(14) 0.0225(16) -0.0033(13)
C148 0.068(2) 0.0283(18) 0.0233(16) -0.0047(17) 0.0242(17) -0.0056(14)
C149 0.054(2) 0.0306(18) 0.0165(15) -0.0041(16) 0.0069(15) -0.0040(13)
C150 0.0311(16) 0.0317(18) 0.0206(15) -0.0050(13) 0.0034(13) -0.0019(13)
C151 0.0183(12) 0.0213(15) 0.0189(14) -0.0028(11) 0.0030(10) 0.0032(12)
C152 0.0218(13) 0.0204(14) 0.0233(14) 0.0030(11) 0.0043(11) -0.0012(11)
C153 0.0237(15) 0.0301(17) 0.0273(16) 0.0052(13) -0.0005(12) 0.0046(13)
C154 0.0232(14) 0.0369(18) 0.0264(16) -0.0040(13) -0.0053(12) 0.0020(14)
C155 0.0368(17) 0.0284(16) 0.0295(17) -0.0066(14) -0.0060(14) -0.0018(13)
C156 0.0303(15) 0.0227(15) 0.0239(15) -0.0021(12) -0.0052(12) -0.0012(12)
C157 0.0162(12) 0.0156(14) 0.0187(14) -0.0011(10) 0.0008(10) -0.0022(11)
C158 0.0233(13) 0.0212(14) 0.0242(14) 0.0002(11) 0.0035(11) 0.0054(12)
C159 0.0251(14) 0.0199(14) 0.0266(15) -0.0008(11) 0.0023(11) 0.0058(12)
C160 0.0293(15) 0.0194(14) 0.0206(14) 0.0054(12) -0.0020(12) 0.0015(12)
C161 0.0254(14) 0.0298(16) 0.0219(15) 0.0047(12) 0.0025(11) -0.0027(12)
C162 0.0226(13) 0.0210(14) 0.0234(15) -0.0021(11) 0.0032(11) -0.0001(11)
C163 0.0274(14) 0.0168(14) 0.0130(13) 0.0014(11) 0.0065(11) -0.0003(11)
C164 0.0319(15) 0.0202(15) 0.0146(13) 0.0003(12) 0.0065(12) -0.0005(11)
C165 0.0299(16) 0.0259(17) 0.0193(15) 0.0032(13) 0.0047(13) 0.0026(12)
C166 0.0218(14) 0.0315(18) 0.0251(16) 0.0043(13) 0.0074(13) 0.0025(14)
C167 0.0271(15) 0.0273(16) 0.0196(14) 0.0047(13) 0.0079(12) 0.0063(13)
C168 0.0259(15) 0.0194(15) 0.0182(14) 0.0022(12) 0.0057(12) 0.0044(12)
C169 0.058(2) 0.0185(14) 0.0149(14) -0.0035(15) 0.0044(14) 0.0015(12)
C170 0.077(3) 0.0235(16) 0.0295(18) -0.0127(17) -0.0135(18) 0.0062(14)
C171 0.134(4) 0.0237(18) 0.029(2) -0.019(2) -0.018(2) -0.0024(15)
C172 0.133(5) 0.0194(18) 0.033(2) 0.002(2) 0.002(3) -0.0023(16)
C173 0.091(3) 0.0270(19) 0.038(2) 0.015(2) 0.022(2) 0.0006(16)
C174 0.068(3) 0.0170(15) 0.0266(17) -0.0010(16) 0.0137(17) 0.0021(13)
C175 0.0344(15) 0.0246(16) 0.0137(12) -0.0121(14) 0.0004(11) 0.0028(12)
C176 0.0351(17) 0.0351(18) 0.0154(14) -0.0094(14) 0.0037(12) -0.0015(13)
C177 0.0383(18) 0.0376(18) 0.0202(15) -0.0051(15) 0.0000(13) -0.0003(13)
C178 0.0386(18) 0.0322(18) 0.0198(15) -0.0118(14) -0.0064(13) 0.0040(13)
C179 0.0510(19) 0.0249(17) 0.0105(12) -0.0118(15) -0.0027(12) -0.0007(12)
C180 0.0490(19) 0.0231(15) 0.0182(14) -0.0037(14) 0.0034(13) -0.0022(12)

loop_
_atom_type_symbol
_atom_type_description
_atom_type_scat_dispersion_real
_atom_type_scat_dispersion_imag
_atom_type_scat_source
C C 0.0033 0.0016 'International Tables Vol C Tables 4.2.6.8 and 6.1.1.4'
H H 0.0000 0.0000 'International Tables Vol C Tables 4.2.6.8 and 6.1.1.4'
Ag Ag -0.8971 1.1015 'International Tables Vol C Tables 4.2.6.8 and 6.1.1.4'
Cl Cl 0.1484 0.1585 'International Tables Vol C Tables 4.2.6.8 and 6.1.1.4'
N N 0.0061 0.0033 'International Tables Vol C Tables 4.2.6.8 and 6.1.1.4'
P P 0.1023 0.0942 'International Tables Vol C Tables 4.2.6.8 and 6.1.1.4'
S S 0.1246 0.1234 'International Tables Vol C Tables 4.2.6.8 and 6.1.1.4'

loop_
_geom_angle_atom_site_label_1
_geom_angle_atom_site_label_2
_geom_angle_atom_site_label_3
_geom_angle
P1 Ag1 P2 115.46(3)
P1 Ag1 Cl1 119.77(3)
P2 Ag1 Cl1 116.02(3)
P1 Ag1 S1 99.69(3)
P2 Ag1 S1 112.46(3)
Cl1 Ag1 S1 87.76(3)
N2 N1 C1 119.0(3)
N2 N1 H1N 121(2)
C1 N1 H1N 114(2)
C2 N2 N1 117.7(3)
C1 N3 C8 123.4(3)
C1 N3 H3N 117(2)
C8 N3 H3N 119(2)
C5 N4 C4 116.6(3)
C7 N5 C6 116.3(3)
C16 P1 C10 102.86(13)
C16 P1 C22 104.30(13)
C10 P1 C22 103.17(14)
C16 P1 Ag1 113.27(10)
C10 P1 Ag1 121.53(10)
C22 P1 Ag1 110.00(10)
C34 P2 C28 106.60(14)
C34 P2 C40 103.49(15)
C28 P2 C40 102.28(15)
C34 P2 Ag1 112.92(10)
C28 P2 Ag1 116.85(11)
C40 P2 Ag1 113.34(10)
C1 S1 Ag1 99.81(10)
N3 C1 N1 117.3(3)
N3 C1 S1 123.6(2)
N1 C1 S1 119.2(2)
N2 C2 C4 115.1(3)
N2 C2 C3 124.3(3)
C4 C2 C3 120.6(3)
C2 C3 H3A 109.5
C2 C3 H3B 109.5
H3A C3 H3B 109.5
C2 C3 H3C 109.5
H3A C3 H3C 109.5
H3B C3 H3C 109.5
N4 C4 C7 120.2(3)
N4 C4 C2 118.3(3)
C7 C4 C2 121.5(3)
N4 C5 C6 122.7(3)
N4 C5 H5 118.7
C6 C5 H5 118.7
N5 C6 C5 121.0(3)
N5 C6 H6 119.5
C5 C6 H6 119.5
N5 C7 C4 123.0(3)
N5 C7 H7 118.5
C4 C7 H7 118.5
N3 C8 C9 113.0(3)
N3 C8 H8A 109.0
C9 C8 H8A 109.0
N3 C8 H8B 109.0
C9 C8 H8B 109.0
H8A C8 H8B 107.8
C8 C9 H9A 109.5
C8 C9 H9B 109.5
H9A C9 H9B 109.5
C8 C9 H9C 109.5
H9A C9 H9C 109.5
H9B C9 H9C 109.5
C15 C10 C11 120.1(3)
C15 C10 P1 121.5(2)
C11 C10 P1 118.3(2)
C10 C11 C12 119.5(3)
C10 C11 H11 120.2
C12 C11 H11 120.2
C13 C12 C11 119.9(3)
C13 C12 H12 120.0
C11 C12 H12 120.0
C12 C13 C14 120.7(3)
C12 C13 H13 119.6
C14 C13 H13 119.6
C13 C14 C15 119.9(3)
C13 C14 H14 120.1
C15 C14 H14 120.1
C10 C15 C14 119.8(3)
C10 C15 H15 120.1
C14 C15 H15 120.1
C21 C16 C17 118.9(3)
C21 C16 P1 117.7(2)
C17 C16 P1 123.4(2)
C18 C17 C16 120.3(3)
C18 C17 H17 119.9
C16 C17 H17 119.9
C17 C18 C19 120.1(3)
C17 C18 H18 120.0
C19 C18 H18 120.0
C20 C19 C18 120.0(3)
C20 C19 H19 120.0
C18 C19 H19 120.0
C19 C20 C21 119.9(4)
C19 C20 H20 120.0
C21 C20 H20 120.0
C16 C21 C20 120.7(3)
C16 C21 H21 119.6
C20 C21 H21 119.6
C27 C22 C23 118.8(3)
C27 C22 P1 118.0(2)
C23 C22 P1 123.1(2)
C22 C23 C24 120.0(3)
C22 C23 H23 120.0
C24 C23 H23 120.0
C25 C24 C23 120.6(3)
C25 C24 H24 119.7
C23 C24 H24 119.7
C26 C25 C24 119.5(3)
C26 C25 H25 120.2
C24 C25 H25 120.2
C25 C26 C27 120.5(3)
C25 C26 H26 119.8
C27 C26 H26 119.8
C22 C27 C26 120.5(3)
C22 C27 H27 119.8
C26 C27 H27 119.8
C29 C28 C33 118.7(3)
C29 C28 P2 123.3(3)
C33 C28 P2 118.0(2)
C30 C29 C28 120.5(3)
C30 C29 H29 119.8
C28 C29 H29 119.8
C31 C30 C29 120.1(3)
C31 C30 H30 120.0
C29 C30 H30 120.0
C30 C31 C32 120.2(3)
C30 C31 H31 119.9
C32 C31 H31 119.9
C31 C32 C33 120.3(3)
C31 C32 H32 119.9
C33 C32 H32 119.9
C32 C33 C28 120.2(3)
C32 C33 H33 119.9
C28 C33 H33 119.9
C35 C34 C39 117.6(3)
C35 C34 P2 118.2(2)
C39 C34 P2 124.2(2)
C34 C35 C36 121.5(3)
C34 C35 H35 119.3
C36 C35 H35 119.3
C37 C36 C35 120.1(3)
C37 C36 H36 119.9
C35 C36 H36 119.9
C36 C37 C38 119.8(3)
C36 C37 H37 120.1
C38 C37 H37 120.1
C39 C38 C37 120.2(3)
C39 C38 H38 119.9
C37 C38 H38 119.9
C38 C39 C34 120.7(3)
C38 C39 H39 119.6
C34 C39 H39 119.6
C41 C40 C45 119.1(3)
C41 C40 P2 120.1(3)
C45 C40 P2 120.5(3)
C40 C41 C42 120.5(4)
C40 C41 H41 119.7
C42 C41 H41 119.7
C43 C42 C41 120.5(4)
C43 C42 H42 119.8
C41 C42 H42 119.8
C42 C43 C44 119.7(4)
C42 C43 H43 120.2
C44 C43 H43 120.2
C45 C44 C43 120.1(4)
C45 C44 H44 119.9
C43 C44 H44 119.9
C40 C45 C44 120.1(4)
C40 C45 H45 120.0
C44 C45 H45 120.0
P3 Ag2 P4 119.09(3)
P3 Ag2 Cl2 119.20(3)
P4 Ag2 Cl2 112.70(2)
P3 Ag2 S2 96.42(3)
P4 Ag2 S2 113.81(3)
Cl2 Ag2 S2 89.81(3)
N7 N6 C46 118.8(3)
N7 N6 H6N 120(2)
C46 N6 H6N 115(2)
C47 N7 N6 118.0(3)
C46 N8 C53 123.5(3)
C46 N8 H8N 118(2)
C53 N8 H8N 119(2)
C50 N9 C49 116.2(3)
C52 N10 C51 116.0(3)
C61 P3 C55 103.27(14)
C61 P3 C67 101.48(13)
C55 P3 C67 106.38(13)
C61 P3 Ag2 120.58(9)
C55 P3 Ag2 107.03(10)
C67 P3 Ag2 116.64(10)
C85 P4 C73 103.60(13)
C85 P4 C79 102.28(14)
C73 P4 C79 103.66(14)
C85 P4 Ag2 114.03(9)
C73 P4 Ag2 118.23(10)
C79 P4 Ag2 113.24(10)
C46 S2 Ag2 102.38(10)
N8 C46 N6 117.1(3)
N8 C46 S2 122.9(2)
N6 C46 S2 120.0(2)
N7 C47 C49 115.3(3)
N7 C47 C48 124.5(3)
C49 C47 C48 120.2(3)
C47 C48 H48A 109.5
C47 C48 H48B 109.5
H48A C48 H48B 109.5
C47 C48 H48C 109.5
H48A C48 H48C 109.5
H48B C48 H48C 109.5
N9 C49 C52 120.5(3)
N9 C49 C47 118.1(3)
C52 C49 C47 121.3(3)
N9 C50 C51 122.6(3)
N9 C50 H50 118.7
C51 C50 H50 118.7
N10 C51 C50 121.6(3)
N10 C51 H51 119.2
C50 C51 H51 119.2
N10 C52 C49 122.9(3)
N10 C52 H52 118.6
C49 C52 H52 118.6
N8 C53 C54 113.4(3)
N8 C53 H53A 108.9
C54 C53 H53A 108.9
N8 C53 H53B 108.9
C54 C53 H53B 108.9
H53A C53 H53B 107.7
C53 C54 H54A 109.5
C53 C54 H54B 109.5
H54A C54 H54B 109.5
C53 C54 H54C 109.5
H54A C54 H54C 109.5
H54B C54 H54C 109.5
C56 C55 C60 118.8(3)
C56 C55 P3 116.6(2)
C60 C55 P3 124.6(2)
C57 C56 C55 121.2(3)
C57 C56 H56 119.4
C55 C56 H56 119.4
C58 C57 C56 120.3(3)
C58 C57 H57 119.8
C56 C57 H57 119.8
C57 C58 C59 119.4(3)
C57 C58 H58 120.3
C59 C58 H58 120.3
C60 C59 C58 120.2(3)
C60 C59 H59 119.9
C58 C59 H59 119.9
C59 C60 C55 120.1(3)
C59 C60 H60 119.9
C55 C60 H60 119.9
C66 C61 C62 119.4(3)
C66 C61 P3 117.7(2)
C62 C61 P3 122.9(2)
C61 C62 C63 120.0(3)
C61 C62 H62 120.0
C63 C62 H62 120.0
C64 C63 C62 119.9(3)
C64 C63 H63 120.0
C62 C63 H63 120.0
C65 C64 C63 119.8(3)
C65 C64 H64 120.1
C63 C64 H64 120.1
C64 C65 C66 120.8(3)
C64 C65 H65 119.6
C66 C65 H65 119.6
C61 C66 C65 120.1(3)
C61 C66 H66 119.9
C65 C66 H66 119.9
C72 C67 C68 119.4(3)
C72 C67 P3 118.5(2)
C68 C67 P3 122.1(2)
C67 C68 C69 120.6(3)
C67 C68 H68 119.7
C69 C68 H68 119.7
C70 C69 C68 119.3(3)
C70 C69 H69 120.4
C68 C69 H69 120.4
C71 C70 C69 120.1(3)
C71 C70 H70 119.9
C69 C70 H70 119.9
C70 C71 C72 120.7(3)
C70 C71 H71 119.7
C72 C71 H71 119.7
C67 C72 C71 119.9(3)
C67 C72 H72 120.1
C71 C72 H72 120.1
C74 C73 C78 119.0(3)
C74 C73 P4 118.5(2)
C78 C73 P4 122.5(2)
C75 C74 C73 120.2(3)
C75 C74 H74 119.9
C73 C74 H74 119.9
C76 C75 C74 120.1(3)
C76 C75 H75 120.0
C74 C75 H75 120.0
C75 C76 C77 120.5(3)
C75 C76 H76 119.7
C77 C76 H76 119.7
C76 C77 C78 119.8(3)
C76 C77 H77 120.1
C78 C77 H77 120.1
C77 C78 C73 120.4(3)
C77 C78 H78 119.8
C73 C78 H78 119.8
C80 C79 C84 119.1(3)
C80 C79 P4 123.4(2)
C84 C79 P4 117.5(2)
C79 C80 C81 119.9(3)
C79 C80 H80 120.0
C81 C80 H80 120.0
C82 C81 C80 120.4(3)
C82 C81 H81 119.8
C80 C81 H81 119.8
C81 C82 C83 119.8(3)
C81 C82 H82 120.1
C83 C82 H82 120.1
C82 C83 C84 120.4(3)
C82 C83 H83 119.8
C84 C83 H83 119.8
C83 C84 C79 120.3(3)
C83 C84 H84 119.8
C79 C84 H84 119.8
C90 C85 C86 118.4(3)
C90 C85 P4 123.1(2)
C86 C85 P4 118.5(2)
C87 C86 C85 120.3(3)
C87 C86 H86 119.8
C85 C86 H86 119.8
C88 C87 C86 120.4(3)
C88 C87 H87 119.8
C86 C87 H87 119.8
C87 C88 C89 120.2(3)
C87 C88 H88 119.9
C89 C88 H88 119.9
C88 C89 C90 120.1(3)
C88 C89 H89 119.9
C90 C89 H89 119.9
C89 C90 C85 120.5(3)
C89 C90 H90 119.7
C85 C90 H90 119.7
P5 Ag3 P6 118.91(3)
P5 Ag3 Cl3 119.36(3)
P6 Ag3 Cl3 112.62(2)
P5 Ag3 S3 97.41(2)
P6 Ag3 S3 112.54(3)
Cl3 Ag3 S3 90.32(3)
C91 N11 N12 117.6(3)
C91 N11 H11N 118(2)
N12 N11 H11N 125(2)
C92 N12 N11 116.9(3)
C91 N13 C98 123.1(3)
C91 N13 H13N 122(2)
C98 N13 H13N 115(2)
C94 N14 C95 116.0(3)
C97 N15 C96 116.0(3)
C106 P5 C112 103.53(14)
C106 P5 C100 101.08(13)
C112 P5 C100 106.26(13)
C106 P5 Ag3 119.87(9)
C112 P5 Ag3 106.84(10)
C100 P5 Ag3 117.75(10)
C130 P6 C118 103.54(14)
C130 P6 C124 102.20(14)
C118 P6 C124 103.33(13)
C130 P6 Ag3 113.15(9)
C118 P6 Ag3 117.96(10)
C124 P6 Ag3 114.79(9)
C91 S3 Ag3 102.46(10)
N13 C91 N11 117.4(3)
N13 C91 S3 123.3(2)
N11 C91 S3 119.3(2)
N12 C92 C94 114.3(3)
N12 C92 C93 125.3(3)
C94 C92 C93 120.4(3)
C92 C93 H93A 109.5
C92 C93 H93B 109.5
H93A C93 H93B 109.5
C92 C93 H93C 109.5
H93A C93 H93C 109.5
H93B C93 H93C 109.5
N14 C94 C97 121.0(3)
N14 C94 C92 117.8(3)
C97 C94 C92 121.3(3)
N14 C95 C96 122.5(3)
N14 C95 H95 118.7
C96 C95 H95 118.7
N15 C96 C95 122.0(3)
N15 C96 H96 119.0
C95 C96 H96 119.0
N15 C97 C94 122.3(3)
N15 C97 H97 118.9
C94 C97 H97 118.9
N13 C98 C99 111.9(3)
N13 C98 H98A 109.2
C99 C98 H98A 109.2
N13 C98 H98B 109.2
C99 C98 H98B 109.2
H98A C98 H98B 107.9
C98 C99 H99A 109.5
C98 C99 H99B 109.5
H99A C99 H99B 109.5
C98 C99 H99C 109.5
H99A C99 H99C 109.5
H99B C99 H99C 109.5
C105 C100 C101 119.1(3)
C105 C100 P5 118.4(2)
C101 C100 P5 122.4(2)
C102 C101 C100 120.9(3)
C102 C101 H101 119.5
C100 C101 H101 119.5
C103 C102 C101 119.4(3)
C103 C102 H102 120.3
C101 C102 H102 120.3
C104 C103 C102 119.9(3)
C104 C103 H103 120.1
C102 C103 H103 120.1
C103 C104 C105 121.1(3)
C103 C104 H104 119.4
C105 C104 H104 119.4
C100 C105 C104 119.5(3)
C100 C105 H105 120.3
C104 C105 H105 120.3
C107 C106 C111 119.2(3)
C107 C106 P5 117.8(2)
C111 C106 P5 122.9(2)
C108 C107 C106 120.5(3)
C108 C107 H107 119.7
C106 C107 H107 119.7
C109 C108 C107 120.3(3)
C109 C108 H108 119.8
C107 C108 H108 119.8
C108 C109 C110 119.6(3)
C108 C109 H109 120.2
C110 C109 H109 120.2
C111 C110 C109 120.2(3)
C111 C110 H110 119.9
C109 C110 H110 119.9
C110 C111 C106 120.0(3)
C110 C111 H111 120.0
C106 C111 H111 120.0
C117 C112 C113 118.2(3)
C117 C112 P5 116.6(2)
C113 C112 P5 125.2(2)
C112 C113 C114 120.5(3)
C112 C113 H113 119.8
C114 C113 H113 119.8
C115 C114 C113 120.0(3)
C115 C114 H114 120.0
C113 C114 H114 120.0
C116 C115 C114 120.3(3)
C116 C115 H115 119.9
C114 C115 H115 119.9
C115 C116 C117 119.8(3)
C115 C116 H116 120.1
C117 C116 H116 120.1
C112 C117 C116 121.2(3)
C112 C117 H117 119.4
C116 C117 H117 119.4
C123 C118 C119 119.7(3)
C123 C118 P6 122.5(2)
C119 C118 P6 117.8(2)
C118 C119 C120 119.9(3)
C118 C119 H119 120.0
C120 C119 H119 120.0
C121 C120 C119 120.3(3)
C121 C120 H120 119.9
C119 C120 H120 119.9
C122 C121 C120 119.7(3)
C122 C121 H121 120.2
C120 C121 H121 120.2
C121 C122 C123 120.2(3)
C121 C122 H122 119.9
C123 C122 H122 119.9
C118 C123 C122 120.2(3)
C118 C123 H123 119.9
C122 C123 H123 119.9
C125 C124 C129 119.1(3)
C125 C124 P6 122.7(2)
C129 C124 P6 118.2(2)
C124 C125 C126 120.4(3)
C124 C125 H125 119.8
C126 C125 H125 119.8
C127 C126 C125 120.36(16)
C127 C126 H126 119.8
C125 C126 H126 119.8
C128 C127 C126 119.70(17)
C128 C127 H127 120.1
C126 C127 H127 120.1
C127 C128 C129 120.0(3)
C127 C128 H128 120.0
C129 C128 H128 120.0
C124 C129 C128 120.4(3)
C124 C129 H129 119.8
C128 C129 H129 119.8
C131 C130 C135 117.8(3)
C131 C130 P6 124.1(2)
C135 C130 P6 118.1(2)
C130 C131 C132 121.2(3)
C130 C131 H131 119.4
C132 C131 H131 119.4
C133 C132 C131 119.8(3)
C133 C132 H132 120.1
C131 C132 H132 120.1
C134 C133 C132 120.2(3)
C134 C133 H133 119.9
C132 C133 H133 119.9
C133 C134 C135 119.8(3)
C133 C134 H134 120.1
C135 C134 H134 120.1
C134 C135 C130 121.2(3)
C134 C135 H135 119.4
C130 C135 H135 119.4
P7 Ag4 P8 113.84(3)
P7 Ag4 Cl4 118.99(3)
P8 Ag4 Cl4 117.37(3)
P7 Ag4 S4 102.70(2)
P8 Ag4 S4 111.64(3)
Cl4 Ag4 S4 87.39(2)
C136 N16 N17 116.9(3)
C136 N16 H16N 118(2)
N17 N16 H16N 125(2)
C137 N17 N16 116.7(3)
C136 N18 C143 124.1(3)
C136 N18 H18N 121(2)
C143 N18 H18N 114(2)
C139 N19 C140 115.6(3)
C142 N20 C141 115.0(3)
C145 P7 C157 102.91(14)
C145 P7 C151 104.25(14)
C157 P7 C151 103.01(14)
C145 P7 Ag4 112.01(11)
C157 P7 Ag4 123.37(10)
C151 P7 Ag4 109.43(10)
C163 P8 C169 102.70(15)
C163 P8 C175 106.46(14)
C169 P8 C175 103.47(16)
C163 P8 Ag4 117.03(10)
C169 P8 Ag4 112.24(10)
C175 P8 Ag4 113.55(10)
C136 S4 Ag4 98.98(10)
N18 C136 N16 117.4(3)
N18 C136 S4 124.0(2)
N16 C136 S4 118.6(2)
N17 C137 C139 114.1(3)
N17 C137 C138 125.3(3)
C139 C137 C138 120.5(3)
C137 C138 H13A 109.5
C137 C138 H13B 109.5
H13A C138 H13B 109.5
C137 C138 H13C 109.5
H13A C138 H13C 109.5
H13B C138 H13C 109.5
N19 C139 C142 121.3(3)
N19 C139 C137 117.8(3)
C142 C139 C137 121.0(3)
N19 C140 C141 122.6(3)
N19 C140 H140 118.7
C141 C140 H140 118.7
N20 C141 C140 122.9(3)
N20 C141 H141 118.6
C140 C141 H141 118.6
N20 C142 C139 122.3(3)
N20 C142 H142 118.8
C139 C142 H142 118.8
N18 C143 C144 109.4(3)
N18 C143 H14A 109.8
C144 C143 H14A 109.8
N18 C143 H14B 109.8
C144 C143 H14B 109.8
H14A C143 H14B 108.2
C143 C144 H14C 109.5
C143 C144 H14D 109.5
H14C C144 H14D 109.5
C143 C144 H14E 109.5
H14C C144 H14E 109.5
H14D C144 H14E 109.5
C146 C145 C150 119.5(3)
C146 C145 P7 123.5(2)
C150 C145 P7 117.0(2)
C145 C146 C147 120.3(3)
C145 C146 H146 119.8
C147 C146 H146 119.8
C148 C147 C146 119.6(3)
C148 C147 H147 120.2
C146 C147 H147 120.2
C147 C148 C149 120.7(3)
C147 C148 H148 119.7
C149 C148 H148 119.7
C150 C149 C148 119.8(4)
C150 C149 H149 120.1
C148 C149 H149 120.1
C149 C150 C145 120.0(3)
C149 C150 H150 120.0
C145 C150 H150 120.0
C152 C151 C156 118.0(3)
C152 C151 P7 118.3(2)
C156 C151 P7 123.7(2)
C151 C152 C153 120.9(3)
C151 C152 H152 119.6
C153 C152 H152 119.6
C154 C153 C152 120.4(3)
C154 C153 H153 119.8
C152 C153 H153 119.8
C153 C154 C155 119.5(3)
C153 C154 H154 120.3
C155 C154 H154 120.3
C154 C155 C156 120.1(3)
C154 C155 H155 120.0
C156 C155 H155 120.0
C155 C156 C151 121.1(3)
C155 C156 H156 119.5
C151 C156 H156 119.5
C162 C157 C158 119.3(3)
C162 C157 P7 119.1(2)
C158 C157 P7 121.5(2)
C159 C158 C157 120.0(3)
C159 C158 H158 120.0
C157 C158 H158 120.0
C160 C159 C158 120.2(3)
C160 C159 H159 119.9
C158 C159 H159 119.9
C161 C160 C159 119.8(3)
C161 C160 H160 120.1
C159 C160 H160 120.1
C160 C161 C162 120.7(3)
C160 C161 H161 119.6
C162 C161 H161 119.6
C157 C162 C161 119.9(3)
C157 C162 H162 120.0
C161 C162 H162 120.0
C164 C163 C168 118.7(3)
C164 C163 P8 117.9(2)
C168 C163 P8 123.3(2)
C165 C164 C163 121.2(3)
C165 C164 H164 119.4
C163 C164 H164 119.4
C166 C165 C164 119.4(3)
C166 C165 H165 120.3
C164 C165 H165 120.3
C167 C166 C165 120.1(3)
C167 C166 H166 119.9
C165 C166 H166 119.9
C166 C167 C168 120.3(3)
C166 C167 H167 119.8
C168 C167 H167 119.8
C163 C168 C167 120.2(3)
C163 C168 H168 119.9
C167 C168 H168 119.9
C174 C169 C170 119.3(3)
C174 C169 P8 120.7(3)
C170 C169 P8 119.8(3)
C169 C170 C171 119.6(4)
C169 C170 H170 120.2
C171 C170 H170 120.2
C172 C171 C170 120.0(4)
C172 C171 H171 120.0
C170 C171 H171 120.0
C173 C172 C171 120.2(4)
C173 C172 H172 119.9
C171 C172 H172 119.9
C172 C173 C174 120.5(5)
C172 C173 H173 119.7
C174 C173 H173 119.7
C169 C174 C173 120.3(4)
C169 C174 H174 119.9
C173 C174 H174 119.9
C176 C175 C180 118.9(3)
C176 C175 P8 117.6(2)
C180 C175 P8 123.4(3)
C175 C176 C177 120.9(3)
C175 C176 H176 119.6
C177 C176 H176 119.6
C178 C177 C176 119.5(3)
C178 C177 H177 120.2
C176 C177 H177 120.2
C179 C178 C177 119.8(3)
C179 C178 H178 120.1
C177 C178 H178 120.1
C178 C179 C180 121.5(3)
C178 C179 H179 119.3
C180 C179 H179 119.3
C179 C180 C175 119.4(3)
C179 C180 H180 120.3
C175 C180 H180 120.3

loop_
_geom_bond_atom_site_label_1
_geom_bond_atom_site_label_2
_geom_bond_distance
Ag1 P1 2.4727(8)
Ag1 P2 2.4877(8)
Ag1 Cl1 2.5905(8)
Ag1 S1 2.7192(9)
N1 N2 1.359(3)
N1 C1 1.361(4)
N1 H1N 0.875(17)
N2 C2 1.289(4)
N3 C1 1.328(4)
N3 C8 1.468(4)
N3 H3N 0.871(17)
N4 C5 1.328(4)
N4 C4 1.345(4)
N5 C7 1.325(4)
N5 C6 1.339(4)
P1 C16 1.821(3)
P1 C10 1.835(3)
P1 C22 1.838(3)
P2 C34 1.822(3)
P2 C28 1.824(3)
P2 C40 1.842(3)
S1 C1 1.707(3)
C2 C4 1.483(4)
C2 C3 1.501(5)
C3 H3A 0.9800
C3 H3B 0.9800
C3 H3C 0.9800
C4 C7 1.400(4)
C5 C6 1.391(5)
C5 H5 0.9500
C6 H6 0.9500
C7 H7 0.9500
C8 C9 1.494(5)
C8 H8A 0.9900
C8 H8B 0.9900
C9 H9A 0.9800
C9 H9B 0.9800
C9 H9C 0.9800
C10 C15 1.389(4)
C10 C11 1.398(4)
C11 C12 1.399(4)
C11 H11 0.9500
C12 C13 1.377(4)
C12 H12 0.9500
C13 C14 1.386(4)
C13 H13 0.9500
C14 C15 1.393(4)
C14 H14 0.9500
C15 H15 0.9500
C16 C21 1.389(4)
C16 C17 1.394(4)
C17 C18 1.389(4)
C17 H17 0.9500
C18 C19 1.393(5)
C18 H18 0.9500
C19 C20 1.373(5)
C19 H19 0.9500
C20 C21 1.396(5)
C20 H20 0.9500
C21 H21 0.9500
C22 C27 1.390(4)
C22 C23 1.396(4)
C23 C24 1.400(4)
C23 H23 0.9500
C24 C25 1.379(5)
C24 H24 0.9500
C25 C26 1.377(5)
C25 H25 0.9500
C26 C27 1.396(4)
C26 H26 0.9500
C27 H27 0.9500
C28 C29 1.399(4)
C28 C33 1.404(5)
C29 C30 1.394(4)
C29 H29 0.9500
C30 C31 1.381(5)
C30 H30 0.9500
C31 C32 1.384(5)
C31 H31 0.9500
C32 C33 1.393(5)
C32 H32 0.9500
C33 H33 0.9500
C34 C35 1.385(4)
C34 C39 1.409(4)
C35 C36 1.393(5)
C35 H35 0.9500
C36 C37 1.371(4)
C36 H36 0.9500
C37 C38 1.387(5)
C37 H37 0.9500
C38 C39 1.386(4)
C38 H38 0.9500
C39 H39 0.9500
C40 C41 1.383(5)
C40 C45 1.395(5)
C41 C42 1.404(5)
C41 H41 0.9500
C42 C43 1.363(6)
C42 H42 0.9500
C43 C44 1.398(6)
C43 H43 0.9500
C44 C45 1.396(5)
C44 H44 0.9500
C45 H45 0.9500
Ag2 P3 2.4858(8)
Ag2 P4 2.4861(8)
Ag2 Cl2 2.5932(8)
Ag2 S2 2.6848(8)
N6 N7 1.362(3)
N6 C46 1.363(4)
N6 H6N 0.877(17)
N7 C47 1.287(4)
N8 C46 1.330(4)
N8 C53 1.465(4)
N8 H8N 0.861(17)
N9 C50 1.337(4)
N9 C49 1.347(4)
N10 C52 1.328(4)
N10 C51 1.343(4)
P3 C61 1.833(3)
P3 C55 1.834(3)
P3 C67 1.838(3)
P4 C85 1.822(3)
P4 C73 1.824(3)
P4 C79 1.835(3)
S2 C46 1.703(3)
C47 C49 1.482(4)
C47 C48 1.503(4)
C48 H48A 0.9800
C48 H48B 0.9800
C48 H48C 0.9800
C49 C52 1.404(4)
C50 C51 1.386(5)
C50 H50 0.9500
C51 H51 0.9500
C52 H52 0.9500
C53 C54 1.494(4)
C53 H53A 0.9900
C53 H53B 0.9900
C54 H54A 0.9800
C54 H54B 0.9800
C54 H54C 0.9800
C55 C56 1.383(4)
C55 C60 1.396(4)
C56 C57 1.382(4)
C56 H56 0.9500
C57 C58 1.375(4)
C57 H57 0.9500
C58 C59 1.398(4)
C58 H58 0.9500
C59 C60 1.389(4)
C59 H59 0.9500
C60 H60 0.9500
C61 C66 1.389(4)
C61 C62 1.397(4)
C62 C63 1.397(4)
C62 H62 0.9500
C63 C64 1.396(4)
C63 H63 0.9500
C64 C65 1.371(4)
C64 H64 0.9500
C65 C66 1.393(4)
C65 H65 0.9500
C66 H66 0.9500
C67 C72 1.387(4)
C67 C68 1.393(4)
C68 C69 1.399(4)
C68 H68 0.9500
C69 C70 1.389(4)
C69 H69 0.9500
C70 C71 1.380(5)
C70 H70 0.9500
C71 C72 1.393(4)
C71 H71 0.9500
C72 H72 0.9500
C73 C74 1.401(4)
C73 C78 1.401(4)
C74 C75 1.392(4)
C74 H74 0.9500
C75 C76 1.384(5)
C75 H75 0.9500
C76 C77 1.385(5)
C76 H76 0.9500
C77 C78 1.392(4)
C77 H77 0.9500
C78 H78 0.9500
C79 C80 1.391(4)
C79 C84 1.399(4)
C80 C81 1.405(5)
C80 H80 0.9500
C81 C82 1.374(5)
C81 H81 0.9500
C82 C83 1.386(5)
C82 H82 0.9500
C83 C84 1.388(4)
C83 H83 0.9500
C84 H84 0.9500
C85 C90 1.397(4)
C85 C86 1.400(4)
C86 C87 1.391(4)
C86 H86 0.9500
C87 C88 1.373(5)
C87 H87 0.9500
C88 C89 1.379(5)
C88 H88 0.9500
C89 C90 1.391(4)
C89 H89 0.9500
C90 H90 0.9500
Ag3 P5 2.4862(8)
Ag3 P6 2.4869(8)
Ag3 Cl3 2.5900(8)
Ag3 S3 2.6816(8)
N11 C91 1.366(4)
N11 N12 1.384(4)
N11 H11N 0.882(17)
N12 C92 1.296(4)
N13 C91 1.329(4)
N13 C98 1.463(4)
N13 H13N 0.878(17)
N14 C94 1.338(4)
N14 C95 1.348(4)
N15 C97 1.335(4)
N15 C96 1.340(4)
P5 C106 1.824(3)
P5 C112 1.825(3)
P5 C100 1.833(3)
P6 C130 1.829(3)
P6 C118 1.830(3)
P6 C124 1.831(3)
S3 C91 1.700(3)
C92 C94 1.486(4)
C92 C93 1.493(5)
C93 H93A 0.9800
C93 H93B 0.9800
C93 H93C 0.9800
C94 C97 1.406(4)
C95 C96 1.373(5)
C95 H95 0.9500
C96 H96 0.9500
C97 H97 0.9500
C98 C99 1.512(5)
C98 H98A 0.9900
C98 H98B 0.9900
C99 H99A 0.9800
C99 H99B 0.9800
C99 H99C 0.9800
C100 C105 1.392(4)
C100 C101 1.405(4)
C101 C102 1.391(4)
C101 H101 0.9500
C102 C103 1.388(4)
C102 H102 0.9500
C103 C104 1.387(5)
C103 H103 0.9500
C104 C105 1.392(4)
C104 H104 0.9500
C105 H105 0.9500
C106 C107 1.393(4)
C106 C111 1.403(4)
C107 C108 1.392(4)
C107 H107 0.9500
C108 C109 1.383(4)
C108 H108 0.9500
C109 C110 1.401(4)
C109 H109 0.9500
C110 C111 1.392(4)
C110 H110 0.9500
C111 H111 0.9500
C112 C117 1.392(4)
C112 C113 1.395(4)
C113 C114 1.401(4)
C113 H113 0.9500
C114 C115 1.379(4)
C114 H114 0.9500
C115 C116 1.377(4)
C115 H115 0.9500
C116 C117 1.392(4)
C116 H116 0.9500
C117 H117 0.9500
C118 C123 1.391(4)
C118 C119 1.395(4)
C119 C120 1.398(4)
C119 H119 0.9500
C120 C121 1.392(5)
C120 H120 0.9500
C121 C122 1.390(5)
C121 H121 0.9500
C122 C123 1.397(4)
C122 H122 0.9500
C123 H123 0.9500
C124 C125 1.383(4)
C124 C129 1.388(4)
C125 C126 1.388(3)
C125 H125 0.9500
C126 C127 1.382(4)
C126 H126 0.9500
C127 C128 1.379(4)
C127 H127 0.9500
C128 C129 1.395(4)
C128 H128 0.9500
C129 H129 0.9500
C130 C131 1.385(4)
C130 C135 1.400(4)
C131 C132 1.392(5)
C131 H131 0.9500
C132 C133 1.383(5)
C132 H132 0.9500
C133 C134 1.373(5)
C133 H133 0.9500
C134 C135 1.391(4)
C134 H134 0.9500
C135 H135 0.9500
Ag4 P7 2.4784(8)
Ag4 P8 2.4838(8)
Ag4 Cl4 2.5901(8)
Ag4 S4 2.7412(9)
N16 C136 1.364(4)
N16 N17 1.387(3)
N16 H16N 0.860(17)
N17 C137 1.300(4)
N18 C136 1.325(4)
N18 C143 1.456(4)
N18 H18N 0.860(17)
N19 C139 1.339(4)
N19 C140 1.343(4)
N20 C142 1.336(4)
N20 C141 1.344(4)
P7 C145 1.823(3)
P7 C157 1.826(3)
P7 C151 1.832(3)
P8 C163 1.825(3)
P8 C169 1.825(3)
P8 C175 1.840(3)
S4 C136 1.705(3)
C137 C139 1.482(4)
C137 C138 1.494(4)
C138 H13A 0.9800
C138 H13B 0.9800
C138 H13C 0.9800
C139 C142 1.410(5)
C140 C141 1.367(5)
C140 H140 0.9500
C141 H141 0.9500
C142 H142 0.9500
C143 C144 1.524(6)
C143 H14A 0.9900
C143 H14B 0.9900
C144 H14C 0.9800
C144 H14D 0.9800
C144 H14E 0.9800
C145 C146 1.393(4)
C145 C150 1.403(5)
C146 C147 1.395(4)
C146 H146 0.9500
C147 C148 1.385(5)
C147 H147 0.9500
C148 C149 1.392(5)
C148 H148 0.9500
C149 C150 1.389(5)
C149 H149 0.9500
C150 H150 0.9500
C151 C152 1.396(4)
C151 C156 1.398(4)
C152 C153 1.397(4)
C152 H152 0.9500
C153 C154 1.380(5)
C153 H153 0.9500
C154 C155 1.391(5)
C154 H154 0.9500
C155 C156 1.394(4)
C155 H155 0.9500
C156 H156 0.9500
C157 C162 1.393(4)
C157 C158 1.404(4)
C158 C159 1.397(4)
C158 H158 0.9500
C159 C160 1.391(4)
C159 H159 0.9500
C160 C161 1.381(4)
C160 H160 0.9500
C161 C162 1.397(4)
C161 H161 0.9500
C162 H162 0.9500
C163 C164 1.393(4)
C163 C168 1.394(4)
C164 C165 1.392(5)
C164 H164 0.9500
C165 C166 1.387(5)
C165 H165 0.9500
C166 C167 1.386(5)
C166 H166 0.9500
C167 C168 1.395(4)
C167 H167 0.9500
C168 H168 0.9500
C169 C174 1.392(5)
C169 C170 1.407(5)
C170 C171 1.407(5)
C170 H170 0.9500
C171 C172 1.396(7)
C171 H171 0.9500
C172 C173 1.369(7)
C172 H172 0.9500
C173 C174 1.405(5)
C173 H173 0.9500
C174 H174 0.9500
C175 C176 1.380(5)
C175 C180 1.401(4)
C176 C177 1.409(5)
C176 H176 0.9500
C177 C178 1.378(5)
C177 H177 0.9500
C178 C179 1.369(5)
C178 H178 0.9500
C179 C180 1.394(4)
C179 H179 0.9500
C180 H180 0.9500

loop_
_geom_hbond_atom_site_label_D
_geom_hbond_atom_site_label_H
_geom_hbond_atom_site_label_A
_geom_hbond_site_symmetry_A
_geom_hbond_distance_DH
_geom_hbond_distance_HA
_geom_hbond_distance_DA
_geom_hbond_angle_DHA
N1 H1N Cl1 . 0.875(17) 2.54(2) 3.381(3) 163(3)
N3 H3N Cl3 . 0.871(17) 2.68(3) 3.406(3) 142(3)
N6 H6N Cl2 . 0.877(17) 2.53(2) 3.370(3) 162(3)
N8 H8N Cl4 . 0.861(17) 2.68(3) 3.411(3) 143(3)
N11 H11N Cl3 . 0.882(17) 2.52(2) 3.363(3) 161(3)
N13 H13N Cl2 . 0.878(17) 2.65(2) 3.423(3) 147(3)
N16 H16N Cl4 . 0.860(17) 2.502(19) 3.338(3) 164(3)
N18 H18N Cl1 1_454 0.860(17) 2.70(3) 3.425(3) 143(3)

loop_
_geom_torsion_atom_site_label_1
_geom_torsion_atom_site_label_2
_geom_torsion_atom_site_label_3
_geom_torsion_atom_site_label_4
_geom_torsion
C1 N1 N2 C2 -175.1(3)
P2 Ag1 P1 C16 171.02(11)
Cl1 Ag1 P1 C16 -42.66(11)
S1 Ag1 P1 C16 50.32(11)
P2 Ag1 P1 C10 -65.75(12)
Cl1 Ag1 P1 C10 80.56(12)
S1 Ag1 P1 C10 173.54(12)
P2 Ag1 P1 C22 54.75(11)
Cl1 Ag1 P1 C22 -158.94(10)
S1 Ag1 P1 C22 -65.95(11)
P1 Ag1 P2 C34 -72.92(12)
Cl1 Ag1 P2 C34 139.47(12)
S1 Ag1 P2 C34 40.56(12)
P1 Ag1 P2 C28 162.91(12)
Cl1 Ag1 P2 C28 15.31(13)
S1 Ag1 P2 C28 -83.61(12)
P1 Ag1 P2 C40 44.35(12)
Cl1 Ag1 P2 C40 -103.25(12)
S1 Ag1 P2 C40 157.84(12)
P1 Ag1 S1 C1 162.42(11)
P2 Ag1 S1 C1 39.57(11)
Cl1 Ag1 S1 C1 -77.75(11)
C8 N3 C1 N1 177.1(3)
C8 N3 C1 S1 -3.0(4)
N2 N1 C1 N3 7.9(4)
N2 N1 C1 S1 -172.1(2)
Ag1 S1 C1 N3 -130.6(3)
Ag1 S1 C1 N1 49.3(3)
N1 N2 C2 C4 -178.4(3)
N1 N2 C2 C3 2.9(5)
C5 N4 C4 C7 4.2(5)
C5 N4 C4 C2 -174.9(3)
N2 C2 C4 N4 166.8(3)
C3 C2 C4 N4 -14.5(5)
N2 C2 C4 C7 -12.3(5)
C3 C2 C4 C7 166.4(3)
C4 N4 C5 C6 -0.7(6)
C7 N5 C6 C5 3.1(5)
N4 C5 C6 N5 -3.1(6)
C6 N5 C7 C4 0.5(5)
N4 C4 C7 N5 -4.3(5)
C2 C4 C7 N5 174.8(3)
C1 N3 C8 C9 -77.7(4)
C16 P1 C10 C15 -32.8(3)
C22 P1 C10 C15 75.4(3)
Ag1 P1 C10 C15 -160.8(2)
C16 P1 C10 C11 149.4(2)
C22 P1 C10 C11 -102.3(2)
Ag1 P1 C10 C11 21.5(3)
C15 C10 C11 C12 -2.0(4)
P1 C10 C11 C12 175.7(2)
C10 C11 C12 C13 -0.3(4)
C11 C12 C13 C14 2.1(4)
C12 C13 C14 C15 -1.5(5)
C11 C10 C15 C14 2.6(4)
P1 C10 C15 C14 -175.1(2)
C13 C14 C15 C10 -0.9(4)
C10 P1 C16 C21 -84.9(3)
C22 P1 C16 C21 167.7(3)
Ag1 P1 C16 C21 48.1(3)
C10 P1 C16 C17 96.7(3)
C22 P1 C16 C17 -10.8(3)
Ag1 P1 C16 C17 -130.3(2)
C21 C16 C17 C18 1.5(5)
P1 C16 C17 C18 180.0(2)
C16 C17 C18 C19 1.1(5)
C17 C18 C19 C20 -1.7(5)
C18 C19 C20 C21 -0.4(6)
C17 C16 C21 C20 -3.6(5)
P1 C16 C21 C20 177.9(3)
C19 C20 C21 C16 3.0(6)
C16 P1 C22 C27 -74.5(3)
C10 P1 C22 C27 178.3(2)
Ag1 P1 C22 C27 47.3(3)
C16 P1 C22 C23 108.1(3)
C10 P1 C22 C23 0.9(3)
Ag1 P1 C22 C23 -130.1(2)
C27 C22 C23 C24 2.0(5)
P1 C22 C23 C24 179.4(3)
C22 C23 C24 C25 -0.5(5)
C23 C24 C25 C26 -0.2(5)
C24 C25 C26 C27 -0.6(5)
C23 C22 C27 C26 -2.8(5)
P1 C22 C27 C26 179.6(2)
C25 C26 C27 C22 2.2(5)
C34 P2 C28 C29 17.2(3)
C40 P2 C28 C29 -91.1(3)
Ag1 P2 C28 C29 144.6(2)
C34 P2 C28 C33 -162.8(3)
C40 P2 C28 C33 88.9(3)
Ag1 P2 C28 C33 -35.4(3)
C33 C28 C29 C30 -0.9(5)
P2 C28 C29 C30 179.1(3)
C28 C29 C30 C31 -1.4(5)
C29 C30 C31 C32 1.9(5)
C30 C31 C32 C33 -0.2(6)
C31 C32 C33 C28 -2.1(5)
C29 C28 C33 C32 2.6(5)
P2 C28 C33 C32 -177.4(3)
C28 P2 C34 C35 112.0(3)
C40 P2 C34 C35 -140.5(3)
Ag1 P2 C34 C35 -17.6(3)
C28 P2 C34 C39 -69.6(3)
C40 P2 C34 C39 37.9(3)
Ag1 P2 C34 C39 160.8(2)
C39 C34 C35 C36 -1.3(5)
P2 C34 C35 C36 177.2(3)
C34 C35 C36 C37 0.9(6)
C35 C36 C37 C38 -0.4(5)
C36 C37 C38 C39 0.4(5)
C37 C38 C39 C34 -0.8(5)
C35 C34 C39 C38 1.2(5)
P2 C34 C39 C38 -177.2(2)
C34 P2 C40 C41 -150.4(3)
C28 P2 C40 C41 -39.8(3)
Ag1 P2 C40 C41 86.9(3)
C34 P2 C40 C45 35.7(3)
C28 P2 C40 C45 146.3(3)
Ag1 P2 C40 C45 -87.0(3)
C45 C40 C41 C42 0.6(5)
P2 C40 C41 C42 -173.4(3)
C40 C41 C42 C43 -1.6(6)
C41 C42 C43 C44 0.9(6)
C42 C43 C44 C45 0.9(6)
C41 C40 C45 C44 1.2(5)
P2 C40 C45 C44 175.2(3)
C43 C44 C45 C40 -2.0(6)
C46 N6 N7 C47 -176.4(3)
P4 Ag2 P3 C61 -45.67(12)
Cl2 Ag2 P3 C61 99.11(12)
S2 Ag2 P3 C61 -167.51(12)
P4 Ag2 P3 C55 71.71(10)
Cl2 Ag2 P3 C55 -143.51(10)
S2 Ag2 P3 C55 -50.13(10)
P4 Ag2 P3 C67 -169.38(11)
Cl2 Ag2 P3 C67 -24.60(12)
S2 Ag2 P3 C67 68.79(11)
P3 Ag2 P4 C85 -71.76(12)
Cl2 Ag2 P4 C85 141.31(12)
S2 Ag2 P4 C85 40.90(12)
P3 Ag2 P4 C73 166.14(12)
Cl2 Ag2 P4 C73 19.21(12)
S2 Ag2 P4 C73 -81.19(12)
P3 Ag2 P4 C79 44.65(11)
Cl2 Ag2 P4 C79 -102.28(10)
S2 Ag2 P4 C79 157.32(10)
P3 Ag2 S2 C46 167.73(11)
P4 Ag2 S2 C46 41.97(11)
Cl2 Ag2 S2 C46 -72.89(11)
C53 N8 C46 N6 179.8(3)
C53 N8 C46 S2 -0.9(4)
N7 N6 C46 N8 10.5(4)
N7 N6 C46 S2 -168.8(2)
Ag2 S2 C46 N8 -136.1(2)
Ag2 S2 C46 N6 43.2(3)
N6 N7 C47 C49 -177.6(3)
N6 N7 C47 C48 2.1(5)
C50 N9 C49 C52 4.3(5)
C50 N9 C49 C47 -173.5(3)
N7 C47 C49 N9 166.7(3)
C48 C47 C49 N9 -13.0(4)
N7 C47 C49 C52 -11.2(4)
C48 C47 C49 C52 169.2(3)
C49 N9 C50 C51 0.4(5)
C52 N10 C51 C50 3.8(5)
N9 C50 C51 N10 -4.7(6)
C51 N10 C52 C49 1.0(5)
N9 C49 C52 N10 -5.3(5)
C47 C49 C52 N10 172.5(3)
C46 N8 C53 C54 -80.1(4)
C61 P3 C55 C56 93.1(3)
C67 P3 C55 C56 -160.5(2)
Ag2 P3 C55 C56 -35.1(3)
C61 P3 C55 C60 -87.9(3)
C67 P3 C55 C60 18.5(3)
Ag2 P3 C55 C60 143.9(2)
C60 C55 C56 C57 2.1(5)
P3 C55 C56 C57 -178.8(3)
C55 C56 C57 C58 -0.8(5)
C56 C57 C58 C59 -0.8(5)
C57 C58 C59 C60 1.1(5)
C58 C59 C60 C55 0.2(5)
C56 C55 C60 C59 -1.8(4)
P3 C55 C60 C59 179.3(2)
C55 P3 C61 C66 -179.7(2)
C67 P3 C61 C66 70.3(2)
Ag2 P3 C61 C66 -60.4(2)
C55 P3 C61 C62 -1.2(3)
C67 P3 C61 C62 -111.3(2)
Ag2 P3 C61 C62 118.0(2)
C66 C61 C62 C63 -1.6(4)
P3 C61 C62 C63 -180.0(2)
C61 C62 C63 C64 0.5(4)
C62 C63 C64 C65 1.0(4)
C63 C64 C65 C66 -1.4(4)
C62 C61 C66 C65 1.2(4)
P3 C61 C66 C65 179.7(2)
C64 C65 C66 C61 0.3(4)
C61 P3 C67 C72 -136.3(3)
C55 P3 C67 C72 116.0(3)
Ag2 P3 C67 C72 -3.3(3)
C61 P3 C67 C68 40.0(3)
C55 P3 C67 C68 -67.6(3)
Ag2 P3 C67 C68 173.1(2)
C72 C67 C68 C69 -3.6(4)
P3 C67 C68 C69 -179.9(2)
C67 C68 C69 C70 1.6(4)
C68 C69 C70 C71 0.8(5)
C69 C70 C71 C72 -1.2(5)
C68 C67 C72 C71 3.1(5)
P3 C67 C72 C71 179.5(3)
C70 C71 C72 C67 -0.7(5)
C85 P4 C73 C74 -174.1(3)
C79 P4 C73 C74 79.4(3)
Ag2 P4 C73 C74 -46.8(3)
C85 P4 C73 C78 6.1(3)
C79 P4 C73 C78 -100.4(3)
Ag2 P4 C73 C78 133.4(2)
C78 C73 C74 C75 3.1(5)
P4 C73 C74 C75 -176.7(3)
C73 C74 C75 C76 -2.5(5)
C74 C75 C76 C77 0.1(5)
C75 C76 C77 C78 1.7(5)
C76 C77 C78 C73 -1.1(5)
C74 C73 C78 C77 -1.3(5)
P4 C73 C78 C77 178.5(2)
C85 P4 C79 C80 -109.9(3)
C73 P4 C79 C80 -2.4(3)
Ag2 P4 C79 C80 127.0(2)
C85 P4 C79 C84 71.8(2)
C73 P4 C79 C84 179.3(2)
Ag2 P4 C79 C84 -51.3(2)
C84 C79 C80 C81 -0.2(4)
P4 C79 C80 C81 -178.5(2)
C79 C80 C81 C82 -1.2(5)
C80 C81 C82 C83 1.6(5)
C81 C82 C83 C84 -0.5(5)
C82 C83 C84 C79 -1.0(5)
C80 C79 C84 C83 1.3(5)
P4 C79 C84 C83 179.7(3)
C73 P4 C85 C90 -84.4(3)
C79 P4 C85 C90 23.2(3)
Ag2 P4 C85 C90 145.8(2)
C73 P4 C85 C86 95.2(2)
C79 P4 C85 C86 -157.3(2)
Ag2 P4 C85 C86 -34.6(3)
C90 C85 C86 C87 -0.4(4)
P4 C85 C86 C87 -179.9(2)
C85 C86 C87 C88 0.6(5)
C86 C87 C88 C89 -0.6(5)
C87 C88 C89 C90 0.4(5)
C88 C89 C90 C85 -0.2(5)
C86 C85 C90 C89 0.2(4)
P4 C85 C90 C89 179.8(2)
C91 N11 N12 C92 175.4(3)
P6 Ag3 P5 C106 45.33(12)
Cl3 Ag3 P5 C106 -99.22(12)
S3 Ag3 P5 C106 166.21(12)
P6 Ag3 P5 C112 -71.79(10)
Cl3 Ag3 P5 C112 143.66(10)
S3 Ag3 P5 C112 49.10(10)
P6 Ag3 P5 C100 168.89(10)
Cl3 Ag3 P5 C100 24.33(11)
S3 Ag3 P5 C100 -70.23(11)
P5 Ag3 P6 C130 -45.98(11)
Cl3 Ag3 P6 C130 100.82(11)
S3 Ag3 P6 C130 -158.84(10)
P5 Ag3 P6 C118 -167.00(12)
Cl3 Ag3 P6 C118 -20.20(12)
S3 Ag3 P6 C118 80.13(12)
P5 Ag3 P6 C124 70.80(12)
Cl3 Ag3 P6 C124 -142.39(11)
S3 Ag3 P6 C124 -42.06(12)
P5 Ag3 S3 C91 -167.61(11)
P6 Ag3 S3 C91 -42.04(12)
Cl3 Ag3 S3 C91 72.71(11)
C98 N13 C91 N11 179.3(3)
C98 N13 C91 S3 -0.4(4)
N12 N11 C91 N13 -9.7(4)
N12 N11 C91 S3 170.0(2)
Ag3 S3 C91 N13 135.6(2)
Ag3 S3 C91 N11 -44.0(3)
N11 N12 C92 C94 177.2(3)
N11 N12 C92 C93 -2.0(5)
C95 N14 C94 C97 -3.8(5)
C95 N14 C94 C92 177.1(3)
N12 C92 C94 N14 -168.3(3)
C93 C92 C94 N14 11.0(4)
N12 C92 C94 C97 12.6(4)
C93 C92 C94 C97 -168.2(3)
C94 N14 C95 C96 0.1(5)
C97 N15 C96 C95 -1.9(5)
N14 C95 C96 N15 2.9(6)
C96 N15 C97 C94 -1.8(5)
N14 C94 C97 N15 4.9(5)
C92 C94 C97 N15 -176.1(3)
C91 N13 C98 C99 79.4(4)
C106 P5 C100 C105 136.8(3)
C112 P5 C100 C105 -115.4(3)
Ag3 P5 C100 C105 4.2(3)
C106 P5 C100 C101 -40.5(3)
C112 P5 C100 C101 67.3(3)
Ag3 P5 C100 C101 -173.0(2)
C105 C100 C101 C102 2.5(4)
P5 C100 C101 C102 179.7(2)
C100 C101 C102 C103 -0.8(4)
C101 C102 C103 C104 -1.8(5)
C102 C103 C104 C105 2.6(5)
C101 C100 C105 C104 -1.7(5)
P5 C100 C105 C104 -179.0(3)
C103 C104 C105 C100 -0.8(6)
C112 P5 C106 C107 179.9(2)
C100 P5 C106 C107 -70.2(2)
Ag3 P5 C106 C107 61.1(3)
C112 P5 C106 C111 0.0(3)
C100 P5 C106 C111 109.9(2)
Ag3 P5 C106 C111 -118.8(2)
C111 C106 C107 C108 -0.2(4)
P5 C106 C107 C108 180.0(2)
C106 C107 C108 C109 -1.3(4)
C107 C108 C109 C110 2.0(4)
C108 C109 C110 C111 -1.3(4)
C109 C110 C111 C106 -0.1(4)
C107 C106 C111 C110 0.9(4)
P5 C106 C111 C110 -179.3(2)
C106 P5 C112 C117 -92.7(2)
C100 P5 C112 C117 161.3(2)
Ag3 P5 C112 C117 34.8(2)
C106 P5 C112 C113 87.2(3)
C100 P5 C112 C113 -18.8(3)
Ag3 P5 C112 C113 -145.4(2)
C117 C112 C113 C114 0.9(4)
P5 C112 C113 C114 -179.0(2)
C112 C113 C114 C115 0.1(5)
C113 C114 C115 C116 -0.9(5)
C114 C115 C116 C117 0.7(5)
C113 C112 C117 C116 -1.1(5)
P5 C112 C117 C116 178.8(3)
C115 C116 C117 C112 0.3(5)
C130 P6 C118 C123 101.4(3)
C124 P6 C118 C123 -4.9(3)
Ag3 P6 C118 C123 -132.8(2)
C130 P6 C118 C119 -78.0(3)
C124 P6 C118 C119 175.7(2)
Ag3 P6 C118 C119 47.9(3)
C123 C118 C119 C120 -2.3(5)
P6 C118 C119 C120 177.1(3)
C118 C119 C120 C121 0.5(5)
C119 C120 C121 C122 1.5(5)
C120 C121 C122 C123 -1.8(5)
C119 C118 C123 C122 2.0(5)
P6 C118 C123 C122 -177.3(3)
C121 C122 C123 C118 0.0(5)
C130 P6 C124 C125 -20.6(3)
C118 P6 C124 C125 86.7(3)
Ag3 P6 C124 C125 -143.5(2)
C130 P6 C124 C129 160.0(2)
C118 P6 C124 C129 -92.7(2)
Ag3 P6 C124 C129 37.1(3)
C129 C124 C125 C126 0.2(4)
P6 C124 C125 C126 -179.2(2)
C124 C125 C126 C127 0.8(3)
C125 C126 C127 C128 -1.1(2)
C126 C127 C128 C129 0.4(4)
C125 C124 C129 C128 -1.0(4)
P6 C124 C129 C128 178.5(2)
C127 C128 C129 C124 0.6(5)
C118 P6 C130 C131 2.2(3)
C124 P6 C130 C131 109.4(3)
Ag3 P6 C130 C131 -126.6(2)
C118 P6 C130 C135 -178.9(2)
C124 P6 C130 C135 -71.8(2)
Ag3 P6 C130 C135 52.2(2)
C135 C130 C131 C132 0.7(5)
P6 C130 C131 C132 179.6(3)
C130 C131 C132 C133 0.1(5)
C131 C132 C133 C134 -0.8(5)
C132 C133 C134 C135 0.6(5)
C133 C134 C135 C130 0.3(5)
C131 C130 C135 C134 -0.9(4)
P6 C130 C135 C134 -179.8(2)
C136 N16 N17 C137 171.8(3)
P8 Ag4 P7 C145 -170.74(11)
Cl4 Ag4 P7 C145 44.22(11)
S4 Ag4 P7 C145 -49.88(11)
P8 Ag4 P7 C157 65.57(13)
Cl4 Ag4 P7 C157 -79.47(13)
S4 Ag4 P7 C157 -173.58(12)
P8 Ag4 P7 C151 -55.65(11)
Cl4 Ag4 P7 C151 159.31(10)
S4 Ag4 P7 C151 65.21(11)
P7 Ag4 P8 C163 -159.19(12)
Cl4 Ag4 P8 C163 -13.55(12)
S4 Ag4 P8 C163 85.09(12)
P7 Ag4 P8 C169 -40.81(13)
Cl4 Ag4 P8 C169 104.82(13)
S4 Ag4 P8 C169 -156.53(13)
P7 Ag4 P8 C175 76.10(12)
Cl4 Ag4 P8 C175 -138.26(12)
S4 Ag4 P8 C175 -39.62(12)
P7 Ag4 S4 C136 -163.09(11)
P8 Ag4 S4 C136 -40.74(11)
Cl4 Ag4 S4 C136 77.76(11)
C143 N18 C136 N16 -172.0(3)
C143 N18 C136 S4 7.9(5)
N17 N16 C136 N18 -7.2(4)
N17 N16 C136 S4 172.9(2)
Ag4 S4 C136 N18 133.4(3)
Ag4 S4 C136 N16 -46.7(3)
N16 N17 C137 C139 176.8(3)
N16 N17 C137 C138 -2.3(5)
C140 N19 C139 C142 -4.9(5)
C140 N19 C139 C137 174.4(3)
N17 C137 C139 N19 -163.8(3)
C138 C137 C139 N19 15.4(4)
N17 C137 C139 C142 15.5(4)
C138 C137 C139 C142 -165.3(3)
C139 N19 C140 C141 0.4(6)
C142 N20 C141 C140 -2.5(6)
N19 C140 C141 N20 3.5(7)
C141 N20 C142 C139 -2.1(5)
N19 C139 C142 N20 6.0(5)
C137 C139 C142 N20 -173.3(3)
C136 N18 C143 C144 86.4(4)
C157 P7 C145 C146 -90.1(3)
C151 P7 C145 C146 17.1(3)
Ag4 P7 C145 C146 135.4(2)
C157 P7 C145 C150 90.1(3)
C151 P7 C145 C150 -162.6(3)
Ag4 P7 C145 C150 -44.4(3)
C150 C145 C146 C147 -2.4(5)
P7 C145 C146 C147 177.8(2)
C145 C146 C147 C148 -0.1(5)
C146 C147 C148 C149 1.5(5)
C147 C148 C149 C150 -0.4(6)
C148 C149 C150 C145 -2.2(6)
C146 C145 C150 C149 3.6(5)
P7 C145 C150 C149 -176.7(3)
C145 P7 C151 C152 78.6(3)
C157 P7 C151 C152 -174.3(2)
Ag4 P7 C151 C152 -41.4(2)
C145 P7 C151 C156 -103.5(3)
C157 P7 C151 C156 3.7(3)
Ag4 P7 C151 C156 136.6(2)
C156 C151 C152 C153 1.5(4)
P7 C151 C152 C153 179.6(2)
C151 C152 C153 C154 -0.7(5)
C152 C153 C154 C155 -0.3(5)
C153 C154 C155 C156 0.3(5)
C154 C155 C156 C151 0.6(5)
C152 C151 C156 C155 -1.5(5)
P7 C151 C156 C155 -179.5(2)
C145 P7 C157 C162 -149.3(2)
C151 P7 C157 C162 102.5(2)
Ag4 P7 C157 C162 -21.6(3)
C145 P7 C157 C158 33.4(3)
C151 P7 C157 C158 -74.8(3)
Ag4 P7 C157 C158 161.1(2)
C162 C157 C158 C159 -3.2(4)
P7 C157 C158 C159 174.2(2)
C157 C158 C159 C160 1.3(4)
C158 C159 C160 C161 1.2(4)
C159 C160 C161 C162 -1.8(5)
C158 C157 C162 C161 2.6(4)
P7 C157 C162 C161 -174.8(2)
C160 C161 C162 C157 -0.2(4)
C169 P8 C163 C164 -88.6(3)
C175 P8 C163 C164 163.0(3)
Ag4 P8 C163 C164 34.8(3)
C169 P8 C163 C168 90.5(3)
C175 P8 C163 C168 -17.9(3)
Ag4 P8 C163 C168 -146.1(2)
C168 C163 C164 C165 -1.8(5)
P8 C163 C164 C165 177.4(3)
C163 C164 C165 C166 1.7(5)
C164 C165 C166 C167 -0.5(5)
C165 C166 C167 C168 -0.5(5)
C164 C163 C168 C167 0.8(5)
P8 C163 C168 C167 -178.3(3)
C166 C167 C168 C163 0.3(5)
C163 P8 C169 C174 36.9(3)
C175 P8 C169 C174 147.6(3)
Ag4 P8 C169 C174 -89.6(3)
C163 P8 C169 C170 -148.7(3)
C175 P8 C169 C170 -38.0(3)
Ag4 P8 C169 C170 84.8(3)
C174 C169 C170 C171 -1.6(5)
P8 C169 C170 C171 -176.2(3)
C169 C170 C171 C172 2.4(6)
C170 C171 C172 C173 -2.2(7)
C171 C172 C173 C174 1.1(7)
C170 C169 C174 C173 0.6(5)
P8 C169 C174 C173 175.1(3)
C172 C173 C174 C169 -0.4(6)
C163 P8 C175 C176 -109.5(3)
C169 P8 C175 C176 142.6(3)
Ag4 P8 C175 C176 20.7(3)
C163 P8 C175 C180 73.0(3)
C169 P8 C175 C180 -34.9(3)
Ag4 P8 C175 C180 -156.8(2)
C180 C175 C176 C177 0.0(5)
P8 C175 C176 C177 -177.6(3)
C175 C176 C177 C178 1.2(5)
C176 C177 C178 C179 -1.9(5)
C177 C178 C179 C180 1.4(5)
C178 C179 C180 C175 -0.1(5)
C176 C175 C180 C179 -0.6(5)
P8 C175 C180 C179 176.9(2)
